data_4329413
loop_
_publ_author_name
'Takashi Harada'
'Hiroyuki Tsumatori'
'Katsura Nishiyama'
'Junpei Yuasa'
'Yasuchika Hasegawa'
'Tsuyoshi Kawai'

_publ_contact_author_email tkawai@ms.naist.jp
_publ_contact_author_fax +81-743-72-6170
_publ_contact_author_name 'Tsuyoshi Kawai'
_publ_contact_author_phone +81-743-72-6170
_publ_section_title
;
 Nona-Coordinated Chiral Eu(III) Complexes with Stereoselective
 Ligand-Ligand Noncovalent Interactions for Enhanced Circularly Polarized
 Luminescence
;
_journal_name_full 'Inorganic Chemistry'
_journal_page_first 6476
_journal_page_last 6485
_journal_paper_doi 10.1021/ic202467f
_journal_volume 51
_journal_year 2012
_chemical_absolute_configuration rmad
_chemical_formula_moiety 'C48 H50 Eu F9 N2 O6 '
_chemical_formula_sum 'C48 H50 Eu F9 N2 O6'
_chemical_formula_weight 1073.88
_space_group_IT_number 4
_symmetry_cell_setting monoclinic
_symmetry_Int_Tables_number 4
_symmetry_space_group_name_Hall 'P 2yb'
_symmetry_space_group_name_H-M 'P 1 21 1'
_cell_angle_alpha 90.0000
_cell_angle_beta 99.7100(7)
_cell_angle_gamma 90.0000
_cell_formula_units_Z 4
_cell_length_a 16.3485(3)
_cell_length_b 12.6514(2)
_cell_length_c 22.9499(4)
_cell_measurement_reflns_used 43531
_cell_measurement_temperature 103.1
_cell_measurement_theta_max 27.5
_cell_measurement_theta_min 3.0
_cell_volume 4678.76(14)
_computing_cell_refinement PROCESS-AUTO
_computing_data_collection PROCESS-AUTO
_computing_data_reduction CrystalStructure
_computing_publication_material 'CrystalStructure 3.8'
_computing_structure_refinement SHELXL
_computing_structure_solution SHELXS97
_diffrn_ambient_temperature 103.1
_diffrn_detector_area_resol_mean 10.00
_diffrn_measured_fraction_theta_full 0.997
_diffrn_measured_fraction_theta_max 0.997
_diffrn_measurement_device_type 'Rigaku RAXIS-RAPID'
_diffrn_measurement_method \w
_diffrn_radiation_type 'Mo K\a'
_diffrn_radiation_wavelength 0.71075
_diffrn_reflns_av_R_equivalents 0.021
_diffrn_reflns_limit_h_max 21
_diffrn_reflns_limit_h_min -18
_diffrn_reflns_limit_k_max 16
_diffrn_reflns_limit_k_min -16
_diffrn_reflns_limit_l_max 29
_diffrn_reflns_limit_l_min -29
_diffrn_reflns_number 46776
_diffrn_reflns_theta_full 27.48
_diffrn_reflns_theta_max 27.48
_exptl_absorpt_coefficient_mu 1.423
_exptl_absorpt_correction_T_max 0.843
_exptl_absorpt_correction_T_min 0.732
_exptl_absorpt_correction_type multi-scan
_exptl_absorpt_process_details
;
    Higashi, T. (1995). Program for Absorption Correction.
    Rigaku Corporation, Tokyo, Japan.
;
_exptl_crystal_colour yellow
_exptl_crystal_density_diffrn 1.524
_exptl_crystal_description block
_exptl_crystal_F_000 2176.00
_exptl_crystal_size_max 0.22
_exptl_crystal_size_mid 0.16
_exptl_crystal_size_min 0.12
_refine_diff_density_max 0.94
_refine_diff_density_min -0.43
_refine_ls_abs_structure_details 'Flack, H. D. (1983), Acta Cryst. A39, 876-881.  9964 Friedel Pairs'
_refine_ls_abs_structure_Flack 0.003(4)
_refine_ls_extinction_method none
_refine_ls_goodness_of_fit_ref 1.078
_refine_ls_hydrogen_treatment refall
_refine_ls_number_parameters 1190
_refine_ls_number_reflns 21166
_refine_ls_R_factor_gt 0.0230
_refine_ls_shift/su_max 0.0040
_refine_ls_structure_factor_coef Fsqd
_refine_ls_weighting_details 'w = 1/[\s^2^(Fo^2^)+(0.0237P)^2^+1.7734P] where P=(Fo^2^+2Fc^2^)/3'
_refine_ls_weighting_scheme calc
_refine_ls_wR_factor_ref 0.0556
_reflns_number_gt 20033
_reflns_number_total 21166
_reflns_threshold_expression F^2^>2.0\s(F^2^)
_cod_data_source_file ic202467f_si_002_2.cif
_cod_data_source_block '_[Eu(Phen)(D-facam)3]'
_cod_original_cell_volume 4678.77(15)
_cod_original_formula_sum 'C48 H50 Eu F9 N2 O6 '
_cod_database_code 4329413

loop_
_symmetry_equiv_pos_site_id
_symmetry_equiv_pos_as_xyz
1 +X,+Y,+Z
2 -X,1/2+Y,-Z

loop_
_atom_site_label
_atom_site_type_symbol
_atom_site_fract_x
_atom_site_fract_y
_atom_site_fract_z
_atom_site_U_iso_or_equiv
_atom_site_adp_type
_atom_site_occupancy
_atom_site_symmetry_multiplicity
_atom_site_calc_flag
_atom_site_refinement_flags
Eu(1) Eu 0.276753(7) 0.724017(7) 0.324949(5) 0.01416(4) Uani 1.00 1 d .
Eu(2) Eu 0.275951(7) 0.992323(7) 0.822726(5) 0.01364(4) Uani 1.00 1 d .
F(1) F 0.07332(19) 0.8288(2) 0.11014(11) 0.0642(8) Uani 1.00 1 d .
F(2) F 0.12897(19) 0.93631(18) 0.17365(10) 0.0622(7) Uani 1.00 1 d .
F(3) F 0.01529(18) 0.8705(3) 0.18405(18) 0.144(2) Uani 1.00 1 d .
F(4) F 0.38813(16) 1.0089(2) 0.22730(12) 0.0539(7) Uani 1.00 1 d .
F(5) F 0.31728(14) 1.14032(18) 0.24909(10) 0.0430(5) Uani 1.00 1 d .
F(6) F 0.42737(16) 1.0947(2) 0.30722(13) 0.0636(8) Uani 1.00 1 d .
F(7) F 0.49780(15) 0.7027(2) 0.54135(12) 0.0742(8) Uani 1.00 1 d .
F(8) F 0.44266(14) 0.8554(2) 0.53301(12) 0.0643(8) Uani 1.00 1 d .
F(9) F 0.51872(16) 0.8006(3) 0.47280(11) 0.0774(10) Uani 1.00 1 d .
F(10) F 0.08834(18) 0.8691(2) 0.60946(11) 0.0603(7) Uani 1.00 1 d .
F(11) F -0.00269(14) 0.8755(2) 0.66235(14) 0.0809(9) Uani 1.00 1 d .
F(12) F 0.1030(2) 0.7687(2) 0.68170(13) 0.0844(10) Uani 1.00 1 d .
F(13) F 0.47236(14) 1.0045(2) 1.05625(9) 0.0621(7) Uani 1.00 1 d .
F(14) F 0.43886(16) 0.8577(2) 1.01760(13) 0.0669(8) Uani 1.00 1 d .
F(15) F 0.51935(12) 0.9565(2) 0.98042(10) 0.0689(9) Uani 1.00 1 d .
F(16) F 0.39014(18) 0.7098(2) 0.72492(11) 0.0581(7) Uani 1.00 1 d .
F(17) F 0.34250(13) 0.57243(16) 0.75963(9) 0.0371(5) Uani 1.00 1 d .
F(18) F 0.44969(14) 0.6470(2) 0.80713(14) 0.0600(7) Uani 1.00 1 d .
O(1) O 0.16901(12) 0.79189(19) 0.25540(9) 0.0210(4) Uani 1.00 1 d .
O(2) O 0.20238(12) 0.57575(17) 0.27485(8) 0.0168(4) Uani 1.00 1 d .
O(3) O 0.33662(14) 0.88498(18) 0.30387(10) 0.0218(5) Uani 1.00 1 d .
O(4) O 0.21475(15) 0.85596(19) 0.38041(10) 0.0213(5) Uani 1.00 1 d .
O(5) O 0.38412(12) 0.7349(2) 0.40716(8) 0.0223(4) Uani 1.00 1 d .
O(6) O 0.22895(12) 0.62679(18) 0.40242(9) 0.0165(4) Uani 1.00 1 d .
O(7) O 0.17398(12) 0.91592(18) 0.75072(9) 0.0191(4) Uani 1.00 1 d .
O(8) O 0.19618(12) 1.13438(17) 0.77330(8) 0.0164(4) Uani 1.00 1 d .
O(9) O 0.37656(12) 0.9829(2) 0.90987(8) 0.0212(4) Uani 1.00 1 d .
O(10) O 0.22186(13) 1.09359(18) 0.89696(9) 0.0178(4) Uani 1.00 1 d .
O(11) O 0.33892(13) 0.83587(18) 0.80119(10) 0.0200(4) Uani 1.00 1 d .
O(12) O 0.22046(15) 0.85825(19) 0.88045(11) 0.0235(5) Uani 1.00 1 d .
N(1) N 0.36947(15) 0.5585(2) 0.31882(11) 0.0174(5) Uani 1.00 1 d .
N(2) N 0.34235(14) 0.7025(2) 0.22973(11) 0.0188(5) Uani 1.00 1 d .
N(3) N 0.36654(15) 1.1626(2) 0.82226(11) 0.0161(5) Uani 1.00 1 d .
N(4) N 0.34390(14) 1.0264(2) 0.72963(10) 0.0143(5) Uani 1.00 1 d .
C(1) C 0.39783(17) 0.5354(2) 0.26753(13) 0.0176(6) Uani 1.00 1 d .
C(2) C 0.37609(18) 0.4850(3) 0.35960(13) 0.0248(6) Uani 1.00 1 d .
C(3) C 0.41018(19) 0.3834(2) 0.35369(15) 0.0252(7) Uani 1.00 1 d .
C(4) C 0.4406(2) 0.3624(3) 0.30332(17) 0.0262(7) Uani 1.00 1 d .
C(5) C 0.43597(19) 0.4386(2) 0.25879(15) 0.0229(6) Uani 1.00 1 d .
C(6) C 0.46789(18) 0.4228(2) 0.20449(15) 0.0277(7) Uani 1.00 1 d .
C(7) C 0.45992(17) 0.4971(3) 0.16212(14) 0.0263(6) Uani 1.00 1 d .
C(8) C 0.41811(18) 0.5946(2) 0.16910(14) 0.0220(6) Uani 1.00 1 d .
C(9) C 0.40372(19) 0.6723(2) 0.12448(14) 0.0243(7) Uani 1.00 1 d .
C(10) C 0.36028(19) 0.7612(2) 0.13329(14) 0.0241(6) Uani 1.00 1 d .
C(11) C 0.33113(19) 0.7732(2) 0.18664(13) 0.0213(6) Uani 1.00 1 d .
C(12) C 0.38618(18) 0.6139(2) 0.22166(13) 0.0178(6) Uani 1.00 1 d .
C(13) C 0.16334(18) 0.5719(2) 0.22346(13) 0.0150(5) Uani 1.00 1 d .
C(14) C 0.12875(19) 0.6563(2) 0.18552(13) 0.0186(6) Uani 1.00 1 d .
C(15) C 0.09378(18) 0.6026(2) 0.12679(12) 0.0252(6) Uani 1.00 1 d .
C(16) C 0.17173(19) 0.5669(2) 0.10065(13) 0.0316(7) Uani 1.00 1 d .
C(17) C 0.20777(16) 0.4775(2) 0.14272(12) 0.0276(6) Uani 1.00 1 d .
C(18) C 0.14647(17) 0.4688(2) 0.18825(12) 0.0215(5) Uani 1.00 1 d .
C(19) C 0.06279(16) 0.4960(2) 0.14837(12) 0.0254(5) Uani 1.00 1 d .
C(20) C -0.00897(17) 0.5074(2) 0.18229(14) 0.0300(6) Uani 1.00 1 d .
C(21) C 0.0369(2) 0.4152(2) 0.09816(14) 0.0337(7) Uani 1.00 1 d .
C(22) C 0.1555(2) 0.3688(2) 0.22530(16) 0.0283(7) Uani 1.00 1 d .
C(23) C 0.13193(19) 0.7581(2) 0.20517(14) 0.0206(6) Uani 1.00 1 d .
C(24) C 0.0864(2) 0.8458(3) 0.16705(18) 0.0357(9) Uani 1.00 1 d .
C(25) C 0.21120(17) 0.9532(2) 0.37332(13) 0.0185(6) Uani 1.00 1 d .
C(26) C 0.2541(2) 1.0189(2) 0.33680(14) 0.0223(6) Uani 1.00 1 d .
C(27) C 0.22141(19) 1.1289(2) 0.34325(14) 0.0278(6) Uani 1.00 1 d .
C(28) C 0.1307(2) 1.1294(2) 0.31007(14) 0.0343(7) Uani 1.00 1 d .
C(29) C 0.08653(18) 1.0560(2) 0.34857(14) 0.0312(6) Uani 1.00 1 d .
C(30) C 0.15619(17) 1.0264(2) 0.40243(12) 0.0207(5) Uani 1.00 1 d .
C(31) C 0.20965(18) 1.1293(2) 0.40866(13) 0.0245(5) Uani 1.00 1 d .
C(32) C 0.29134(19) 1.1177(2) 0.45221(14) 0.0324(7) Uani 1.00 1 d .
C(33) C 0.1650(2) 1.2284(2) 0.42638(14) 0.0338(7) Uani 1.00 1 d .
C(34) C 0.12629(19) 0.9843(3) 0.45662(14) 0.0270(6) Uani 1.00 1 d .
C(35) C 0.31244(18) 0.9800(2) 0.30582(13) 0.0205(6) Uani 1.00 1 d .
C(36) C 0.3600(2) 1.0566(2) 0.27144(16) 0.0283(7) Uani 1.00 1 d .
C(37) C 0.25071(18) 0.6347(2) 0.45705(13) 0.0165(5) Uani 1.00 1 d .
C(38) C 0.32350(17) 0.6830(2) 0.48946(13) 0.0204(6) Uani 1.00 1 d .
C(39) C 0.31434(17) 0.6724(2) 0.55440(11) 0.0258(6) Uani 1.00 1 d .
C(40) C 0.24359(17) 0.7496(2) 0.56284(12) 0.0286(6) Uani 1.00 1 d .
C(41) C 0.16633(17) 0.6960(2) 0.52570(13) 0.0227(6) Uani 1.00 1 d .
C(42) C 0.20037(16) 0.5914(2) 0.50254(11) 0.0181(5) Uani 1.00 1 d .
C(43) C 0.27159(17) 0.5639(2) 0.55437(11) 0.0247(5) Uani 1.00 1 d .
C(44) C 0.3257(2) 0.4712(2) 0.54001(14) 0.0366(8) Uani 1.00 1 d .
C(45) C 0.2409(2) 0.5364(2) 0.61214(12) 0.0367(7) Uani 1.00 1 d .
C(46) C 0.13567(19) 0.5103(2) 0.47964(12) 0.0237(6) Uani 1.00 1 d .
C(47) C 0.38333(17) 0.7272(3) 0.46272(12) 0.0228(6) Uani 1.00 1 d .
C(48) C 0.4613(2) 0.7730(3) 0.50143(15) 0.0329(8) Uani 1.00 1 d .
C(49) C 0.39383(17) 1.1923(2) 0.77201(12) 0.0141(5) Uani 1.00 1 d .
C(50) C 0.37581(16) 1.2308(3) 0.86697(12) 0.0188(5) Uani 1.00 1 d .
C(51) C 0.41051(19) 1.3300(2) 0.86480(15) 0.0239(6) Uani 1.00 1 d .
C(52) C 0.4399(2) 1.3604(2) 0.81472(16) 0.0242(7) Uani 1.00 1 d .
C(53) C 0.43283(18) 1.2907(2) 0.76648(14) 0.0193(6) Uani 1.00 1 d .
C(54) C 0.46399(19) 1.3146(2) 0.71321(15) 0.0256(6) Uani 1.00 1 d .
C(55) C 0.45675(17) 1.2448(2) 0.66845(13) 0.0236(7) Uani 1.00 1 d .
C(56) C 0.41586(17) 1.1451(2) 0.67165(13) 0.0190(6) Uani 1.00 1 d .
C(57) C 0.40642(18) 1.0711(2) 0.62619(13) 0.0236(6) Uani 1.00 1 d .
C(58) C 0.36631(18) 0.9780(2) 0.63243(13) 0.0257(7) Uani 1.00 1 d .
C(59) C 0.33532(17) 0.9583(2) 0.68535(13) 0.0207(6) Uani 1.00 1 d .
C(60) C 0.38401(17) 1.1192(2) 0.72318(13) 0.0145(5) Uani 1.00 1 d .
C(61) C 0.14867(18) 1.1389(2) 0.72451(13) 0.0163(6) Uani 1.00 1 d .
C(62) C 0.11409(18) 1.0526(2) 0.68755(13) 0.0176(6) Uani 1.00 1 d .
C(63) C 0.05905(16) 1.1051(2) 0.63539(12) 0.0223(5) Uani 1.00 1 d .
C(64) C -0.01740(15) 1.1480(2) 0.65978(12) 0.0267(5) Uani 1.00 1 d .
C(65) C 0.02164(16) 1.2369(2) 0.70278(12) 0.0231(5) Uani 1.00 1 d .
C(66) C 0.11446(16) 1.2396(2) 0.69464(11) 0.0193(5) Uani 1.00 1 d .
C(67) C 0.10907(15) 1.2071(2) 0.62869(11) 0.0207(5) Uani 1.00 1 d .
C(68) C 0.19365(17) 1.1870(2) 0.61095(13) 0.0264(6) Uani 1.00 1 d .
C(69) C 0.06185(19) 1.2863(2) 0.58452(14) 0.0332(7) Uani 1.00 1 d .
C(70) C 0.1608(2) 1.3372(2) 0.71769(15) 0.0279(7) Uani 1.00 1 d .
C(71) C 0.12709(18) 0.9491(2) 0.70458(14) 0.0181(6) Uani 1.00 1 d .
C(72) C 0.0798(2) 0.8618(3) 0.66660(17) 0.0333(8) Uani 1.00 1 d .
C(73) C 0.24552(18) 1.1033(2) 0.95156(12) 0.0159(5) Uani 1.00 1 d .
C(74) C 0.31883(18) 1.0605(2) 0.98778(13) 0.0199(6) Uani 1.00 1 d .
C(75) C 0.31359(18) 1.0978(2) 1.05010(12) 0.0257(6) Uani 1.00 1 d .
C(76) C 0.3352(2) 1.2168(3) 1.05144(13) 0.0338(7) Uani 1.00 1 d .
C(77) C 0.25965(18) 1.2641(2) 1.00894(12) 0.0291(5) Uani 1.00 1 d .
C(78) C 0.20055(17) 1.1688(2) 0.99167(12) 0.0225(5) Uani 1.00 1 d .
C(79) C 0.21890(17) 1.0991(2) 1.04890(11) 0.0242(5) Uani 1.00 1 d .
C(80) C 0.1804(2) 0.9889(2) 1.04001(13) 0.0321(7) Uani 1.00 1 d .
C(81) C 0.1920(2) 1.1491(2) 1.10328(12) 0.0341(6) Uani 1.00 1 d .
C(82) C 0.11206(19) 1.1961(2) 0.96623(14) 0.0300(7) Uani 1.00 1 d .
C(83) C 0.37704(17) 1.0042(3) 0.96380(12) 0.0207(6) Uani 1.00 1 d .
C(84) C 0.4520(2) 0.9581(3) 1.00449(15) 0.0294(7) Uani 1.00 1 d .
C(85) C 0.22853(17) 0.7598(2) 0.87947(13) 0.0186(6) Uani 1.00 1 d .
C(86) C 0.27204(19) 0.6962(2) 0.84290(14) 0.0213(6) Uani 1.00 1 d .
C(87) C 0.2578(2) 0.5821(2) 0.86105(15) 0.0336(7) Uani 1.00 1 d .
C(88) C 0.31338(19) 0.5680(2) 0.92182(16) 0.0419(8) Uani 1.00 1 d .
C(89) C 0.27257(18) 0.6413(2) 0.96123(14) 0.0318(7) Uani 1.00 1 d .
C(90) C 0.19262(17) 0.6834(2) 0.92019(12) 0.0227(5) Uani 1.00 1 d .
C(91) C 0.17005(19) 0.5892(2) 0.87727(14) 0.0303(6) Uani 1.00 1 d .
C(92) C 0.1025(2) 0.6152(3) 0.82455(17) 0.0501(10) Uani 1.00 1 d .
C(93) C 0.1440(2) 0.4897(3) 0.90755(16) 0.0403(8) Uani 1.00 1 d .
C(94) C 0.1263(2) 0.7275(3) 0.95161(18) 0.0404(9) Uani 1.00 1 d .
C(95) C 0.32423(18) 0.7373(2) 0.80833(13) 0.0202(6) Uani 1.00 1 d .
C(96) C 0.3760(2) 0.6664(2) 0.77514(15) 0.0260(7) Uani 1.00 1 d .
H(1) H 0.3568 0.5009 0.3954 0.030 Uiso 1.00 1 c R
H(2) H 0.4118 0.3318 0.3839 0.030 Uiso 1.00 1 c R
H(3) H 0.4651 0.2956 0.2984 0.031 Uiso 1.00 1 c R
H(4) H 0.4952 0.3583 0.1986 0.033 Uiso 1.00 1 c R
H(5) H 0.4823 0.4848 0.1271 0.032 Uiso 1.00 1 c R
H(6) H 0.4242 0.6627 0.0885 0.029 Uiso 1.00 1 c R
H(7) H 0.3500 0.8142 0.1036 0.029 Uiso 1.00 1 c R
H(8) H 0.3015 0.8359 0.1924 0.026 Uiso 1.00 1 c R
H(9) H 0.0517 0.6444 0.0995 0.030 Uiso 1.00 1 c R
H(10) H 0.1559 0.5407 0.0597 0.038 Uiso 1.00 1 c R
H(11) H 0.2119 0.6256 0.1011 0.038 Uiso 1.00 1 c R
H(12) H 0.2644 0.4954 0.1630 0.033 Uiso 1.00 1 c R
H(13) H 0.2098 0.4103 0.1209 0.033 Uiso 1.00 1 c R
H(14) H 0.0114 0.5373 0.2214 0.036 Uiso 1.00 1 c R
H(15) H -0.0336 0.4378 0.1867 0.036 Uiso 1.00 1 c R
H(16) H -0.0510 0.5545 0.1606 0.036 Uiso 1.00 1 c R
H(17) H 0.0263 0.3465 0.1152 0.040 Uiso 1.00 1 c R
H(18) H 0.0816 0.4079 0.0749 0.040 Uiso 1.00 1 c R
H(19) H -0.0136 0.4398 0.0726 0.040 Uiso 1.00 1 c R
H(20) H 0.1429 0.3071 0.1995 0.034 Uiso 1.00 1 c R
H(21) H 0.1170 0.3712 0.2537 0.034 Uiso 1.00 1 c R
H(22) H 0.2126 0.3634 0.2467 0.034 Uiso 1.00 1 c R
H(23) H 0.2571 1.1871 0.3320 0.033 Uiso 1.00 1 c R
H(24) H 0.1069 1.2015 0.3081 0.041 Uiso 1.00 1 c R
H(25) H 0.1271 1.1013 0.2695 0.041 Uiso 1.00 1 c R
H(26) H 0.0650 0.9920 0.3263 0.037 Uiso 1.00 1 c R
H(27) H 0.0399 1.0930 0.3622 0.037 Uiso 1.00 1 c R
H(28) H 0.2795 1.1129 0.4926 0.039 Uiso 1.00 1 c R
H(29) H 0.3267 1.1792 0.4490 0.039 Uiso 1.00 1 c R
H(30) H 0.3200 1.0534 0.4429 0.039 Uiso 1.00 1 c R
H(31) H 0.1607 1.2244 0.4684 0.040 Uiso 1.00 1 c R
H(32) H 0.1093 1.2323 0.4027 0.040 Uiso 1.00 1 c R
H(33) H 0.1966 1.2916 0.4193 0.040 Uiso 1.00 1 c R
H(34) H 0.0948 1.0394 0.4732 0.032 Uiso 1.00 1 c R
H(35) H 0.1741 0.9634 0.4861 0.032 Uiso 1.00 1 c R
H(36) H 0.0905 0.9228 0.4458 0.032 Uiso 1.00 1 c R
H(37) H 0.3669 0.6803 0.5835 0.031 Uiso 1.00 1 c R
H(38) H 0.2531 0.8209 0.5475 0.034 Uiso 1.00 1 c R
H(39) H 0.2378 0.7552 0.6050 0.034 Uiso 1.00 1 c R
H(40) H 0.1417 0.7419 0.4924 0.027 Uiso 1.00 1 c R
H(41) H 0.1237 0.6808 0.5505 0.027 Uiso 1.00 1 c R
H(42) H 0.3708 0.4594 0.5733 0.044 Uiso 1.00 1 c R
H(43) H 0.3491 0.4879 0.5045 0.044 Uiso 1.00 1 c R
H(44) H 0.2917 0.4072 0.5331 0.044 Uiso 1.00 1 c R
H(45) H 0.2021 0.4768 0.6053 0.044 Uiso 1.00 1 c R
H(46) H 0.2126 0.5978 0.6256 0.044 Uiso 1.00 1 c R
H(47) H 0.2883 0.5171 0.6424 0.044 Uiso 1.00 1 c R
H(48) H 0.0998 0.4981 0.5092 0.028 Uiso 1.00 1 c R
H(49) H 0.1629 0.4440 0.4719 0.028 Uiso 1.00 1 c R
H(50) H 0.1021 0.5360 0.4429 0.028 Uiso 1.00 1 c R
H(51) H 0.3575 1.2102 0.9024 0.023 Uiso 1.00 1 c R
H(52) H 0.4140 1.3766 0.8976 0.029 Uiso 1.00 1 c R
H(53) H 0.4648 1.4279 0.8127 0.029 Uiso 1.00 1 c R
H(54) H 0.4901 1.3807 0.7095 0.031 Uiso 1.00 1 c R
H(55) H 0.4791 1.2619 0.6340 0.028 Uiso 1.00 1 c R
H(56) H 0.4278 1.0851 0.5910 0.028 Uiso 1.00 1 c R
H(57) H 0.3593 0.9271 0.6016 0.031 Uiso 1.00 1 c R
H(58) H 0.3073 0.8936 0.6892 0.025 Uiso 1.00 1 c R
H(59) H 0.0460 1.0608 0.5990 0.027 Uiso 1.00 1 c R
H(60) H -0.0431 1.0923 0.6810 0.032 Uiso 1.00 1 c R
H(61) H -0.0596 1.1769 0.6277 0.032 Uiso 1.00 1 c R
H(62) H 0.0167 1.2196 0.7441 0.028 Uiso 1.00 1 c R
H(63) H -0.0057 1.3056 0.6921 0.028 Uiso 1.00 1 c R
H(64) H 0.2232 1.2542 0.6100 0.032 Uiso 1.00 1 c R
H(65) H 0.1859 1.1544 0.5717 0.032 Uiso 1.00 1 c R
H(66) H 0.2261 1.1395 0.6398 0.032 Uiso 1.00 1 c R
H(67) H 0.0026 1.2840 0.5870 0.040 Uiso 1.00 1 c R
H(68) H 0.0696 1.2677 0.5444 0.040 Uiso 1.00 1 c R
H(69) H 0.0833 1.3577 0.5940 0.040 Uiso 1.00 1 c R
H(70) H 0.1369 1.3987 0.6950 0.033 Uiso 1.00 1 c R
H(71) H 0.2193 1.3299 0.7137 0.033 Uiso 1.00 1 c R
H(72) H 0.1567 1.3468 0.7595 0.033 Uiso 1.00 1 c R
H(73) H 0.3461 1.0548 1.0826 0.031 Uiso 1.00 1 c R
H(74) H 0.3878 1.2298 1.0367 0.041 Uiso 1.00 1 c R
H(75) H 0.3394 1.2462 1.0918 0.041 Uiso 1.00 1 c R
H(76) H 0.2320 1.3194 1.0291 0.035 Uiso 1.00 1 c R
H(77) H 0.2774 1.2952 0.9735 0.035 Uiso 1.00 1 c R
H(78) H 0.1208 0.9933 1.0410 0.038 Uiso 1.00 1 c R
H(79) H 0.2069 0.9420 1.0716 0.038 Uiso 1.00 1 c R
H(80) H 0.1889 0.9608 1.0017 0.038 Uiso 1.00 1 c R
H(81) H 0.2108 1.2228 1.1069 0.041 Uiso 1.00 1 c R
H(82) H 0.2167 1.1098 1.1387 0.041 Uiso 1.00 1 c R
H(83) H 0.1314 1.1468 1.0991 0.041 Uiso 1.00 1 c R
H(84) H 0.1099 1.2275 0.9270 0.036 Uiso 1.00 1 c R
H(85) H 0.0905 1.2466 0.9922 0.036 Uiso 1.00 1 c R
H(86) H 0.0782 1.1317 0.9629 0.036 Uiso 1.00 1 c R
H(87) H 0.2648 0.5272 0.8309 0.040 Uiso 1.00 1 c R
H(88) H 0.3130 0.4938 0.9355 0.050 Uiso 1.00 1 c R
H(89) H 0.3712 0.5897 0.9206 0.050 Uiso 1.00 1 c R
H(90) H 0.3101 0.7004 0.9761 0.038 Uiso 1.00 1 c R
H(91) H 0.2579 0.6023 0.9954 0.038 Uiso 1.00 1 c R
H(92) H 0.0936 0.5540 0.7980 0.060 Uiso 1.00 1 c R
H(93) H 0.1198 0.6760 0.8032 0.060 Uiso 1.00 1 c R
H(94) H 0.0507 0.6321 0.8387 0.060 Uiso 1.00 1 c R
H(95) H 0.0851 0.4946 0.9107 0.048 Uiso 1.00 1 c R
H(96) H 0.1772 0.4835 0.9472 0.048 Uiso 1.00 1 c R
H(97) H 0.1531 0.4273 0.8841 0.048 Uiso 1.00 1 c R
H(98) H 0.0853 0.7658 0.9233 0.048 Uiso 1.00 1 c R
H(99) H 0.1516 0.7759 0.9829 0.048 Uiso 1.00 1 c R
H(100) H 0.0990 0.6695 0.9691 0.048 Uiso 1.00 1 c R

loop_
_atom_site_aniso_label
_atom_site_aniso_U_11
_atom_site_aniso_U_22
_atom_site_aniso_U_33
_atom_site_aniso_U_12
_atom_site_aniso_U_13
_atom_site_aniso_U_23
Eu(1) 0.01622(7) 0.01183(7) 0.01497(7) 0.00018(6) 0.00420(5) -0.00192(6)
Eu(2) 0.01519(7) 0.01158(7) 0.01465(7) -0.00081(6) 0.00397(5) 0.00092(6)
F(1) 0.106(2) 0.0338(11) 0.0369(12) -0.0204(13) -0.0340(12) 0.0193(9)
F(2) 0.124(2) 0.0212(11) 0.0369(12) -0.0081(12) -0.0008(12) 0.0148(9)
F(3) 0.0750(19) 0.187(3) 0.195(3) 0.107(2) 0.098(2) 0.174(3)
F(4) 0.0783(16) 0.0259(13) 0.0740(16) -0.0053(13) 0.0601(14) 0.0012(12)
F(5) 0.0570(12) 0.0329(11) 0.0452(11) 0.0170(10) 0.0258(10) 0.0198(9)
F(6) 0.0545(15) 0.0563(15) 0.0727(17) -0.0386(13) -0.0107(12) 0.0237(13)
F(7) 0.0409(12) 0.083(2) 0.0838(19) -0.0099(13) -0.0312(12) 0.0159(16)
F(8) 0.0323(11) 0.090(2) 0.0716(16) -0.0117(12) 0.0111(10) -0.0634(15)
F(9) 0.0429(13) 0.149(2) 0.0444(13) -0.0562(16) 0.0196(10) -0.0447(16)
F(10) 0.0840(17) 0.0552(15) 0.0394(12) -0.0007(13) 0.0038(11) -0.0283(11)
F(11) 0.0307(11) 0.095(2) 0.117(2) -0.0218(12) 0.0119(12) -0.0661(18)
F(12) 0.139(2) 0.0263(12) 0.0674(17) -0.0254(15) -0.0413(17) -0.0028(11)
F(13) 0.0491(12) 0.0919(19) 0.0351(11) 0.0334(13) -0.0226(9) -0.0236(12)
F(14) 0.0617(15) 0.0379(13) 0.0866(19) 0.0018(12) -0.0293(13) 0.0302(13)
F(15) 0.0170(9) 0.150(2) 0.0397(12) 0.0196(13) 0.0042(8) 0.0343(15)
F(16) 0.104(2) 0.0243(13) 0.0627(15) 0.0040(14) 0.0629(15) 0.0032(12)
F(17) 0.0560(12) 0.0189(9) 0.0408(11) -0.0079(8) 0.0210(9) -0.0095(8)
F(18) 0.0311(11) 0.0619(16) 0.0839(18) 0.0167(11) 0.0008(11) -0.0362(13)
O(1) 0.0188(10) 0.0184(11) 0.0259(10) 0.0011(9) 0.0042(8) -0.0005(9)
O(2) 0.0181(9) 0.0175(11) 0.0148(9) 0.0001(8) 0.0032(7) -0.0007(8)
O(3) 0.0237(12) 0.0145(11) 0.0289(12) -0.0025(9) 0.0095(9) -0.0023(9)
O(4) 0.0268(12) 0.0132(11) 0.0255(12) 0.0008(9) 0.0086(9) -0.0033(9)
O(5) 0.0191(9) 0.0295(13) 0.0185(9) -0.0055(10) 0.0042(7) -0.0061(10)
O(6) 0.0167(9) 0.0181(10) 0.0138(9) 0.0004(8) -0.0003(7) -0.0037(8)
O(7) 0.0180(9) 0.0155(10) 0.0240(10) -0.0032(8) 0.0043(8) -0.0017(8)
O(8) 0.0177(9) 0.0151(10) 0.0162(9) 0.0004(8) 0.0019(7) 0.0006(8)
O(9) 0.0187(9) 0.0264(12) 0.0192(9) 0.0035(10) 0.0052(7) 0.0034(10)
O(10) 0.0199(10) 0.0196(11) 0.0138(9) 0.0017(9) 0.0029(7) -0.0000(8)
O(11) 0.0212(11) 0.0130(10) 0.0275(12) -0.0018(9) 0.0087(9) 0.0020(9)
O(12) 0.0271(12) 0.0172(12) 0.0294(12) 0.0003(10) 0.0141(10) 0.0049(10)
N(1) 0.0161(12) 0.0161(12) 0.0188(12) 0.0011(10) -0.0008(9) 0.0000(10)
N(2) 0.0169(11) 0.0199(13) 0.0203(11) -0.0003(10) 0.0047(9) -0.0026(10)
N(3) 0.0135(11) 0.0185(13) 0.0162(12) -0.0020(10) 0.0025(9) 0.0004(10)
N(4) 0.0144(10) 0.0132(11) 0.0155(11) 0.0006(9) 0.0029(8) -0.0014(8)
C(1) 0.0097(12) 0.0188(14) 0.0241(14) -0.0035(11) 0.0020(10) -0.0073(11)
C(2) 0.0222(14) 0.0282(17) 0.0227(13) 0.0060(16) -0.0002(10) -0.0008(14)
C(3) 0.0208(14) 0.0203(15) 0.0321(16) 0.0045(13) -0.0027(12) 0.0057(12)
C(4) 0.0166(14) 0.0220(16) 0.0393(18) 0.0041(12) 0.0021(12) -0.0060(14)
C(5) 0.0147(13) 0.0236(16) 0.0289(15) 0.0008(12) -0.0012(11) -0.0020(12)
C(6) 0.0168(13) 0.0291(17) 0.0380(17) 0.0028(12) 0.0072(12) -0.0179(14)
C(7) 0.0170(12) 0.0347(18) 0.0287(14) -0.0040(13) 0.0083(10) -0.0113(14)
C(8) 0.0127(12) 0.0281(16) 0.0259(15) -0.0074(11) 0.0054(10) -0.0111(12)
C(9) 0.0207(14) 0.0353(18) 0.0183(13) -0.0074(13) 0.0072(10) -0.0005(12)
C(10) 0.0216(13) 0.0285(16) 0.0221(14) -0.0078(12) 0.0037(10) 0.0043(11)
C(11) 0.0219(14) 0.0211(15) 0.0219(14) -0.0030(12) 0.0062(11) 0.0037(11)
C(12) 0.0138(12) 0.0208(14) 0.0180(13) -0.0058(11) 0.0006(10) -0.0041(11)
C(13) 0.0118(12) 0.0172(13) 0.0172(13) -0.0046(10) 0.0063(9) -0.0029(10)
C(14) 0.0155(12) 0.0232(15) 0.0169(13) -0.0037(11) 0.0023(10) -0.0027(11)
C(15) 0.0243(14) 0.0323(15) 0.0182(13) -0.0093(13) 0.0013(11) 0.0007(11)
C(16) 0.0336(16) 0.0454(19) 0.0178(13) -0.0160(15) 0.0102(11) -0.0075(13)
C(17) 0.0245(12) 0.0321(15) 0.0279(13) -0.0076(11) 0.0094(10) -0.0128(12)
C(18) 0.0225(13) 0.0201(13) 0.0221(13) -0.0046(11) 0.0043(10) -0.0069(10)
C(19) 0.0237(12) 0.0307(14) 0.0219(12) -0.0077(11) 0.0042(10) -0.0059(11)
C(20) 0.0182(13) 0.0401(19) 0.0325(15) -0.0091(13) 0.0066(11) -0.0052(14)
C(21) 0.0313(16) 0.0389(18) 0.0285(16) -0.0111(14) -0.0019(12) -0.0117(13)
C(22) 0.0336(18) 0.0169(15) 0.0343(17) -0.0024(13) 0.0058(14) -0.0030(13)
C(23) 0.0181(14) 0.0223(16) 0.0221(15) 0.0015(13) 0.0056(11) 0.0099(12)
C(24) 0.036(2) 0.031(2) 0.043(2) 0.0027(17) 0.0139(16) 0.0178(16)
C(25) 0.0172(12) 0.0179(13) 0.0202(13) -0.0014(11) 0.0026(10) -0.0032(11)
C(26) 0.0267(14) 0.0173(16) 0.0230(14) 0.0013(12) 0.0045(11) -0.0028(11)
C(27) 0.0377(17) 0.0164(13) 0.0308(16) 0.0027(13) 0.0107(13) -0.0002(11)
C(28) 0.0464(19) 0.0262(16) 0.0302(16) 0.0163(14) 0.0066(13) 0.0039(12)
C(29) 0.0264(14) 0.0313(16) 0.0343(16) 0.0089(12) 0.0004(12) -0.0022(12)
C(30) 0.0225(13) 0.0161(12) 0.0231(13) 0.0026(11) 0.0031(10) -0.0063(10)
C(31) 0.0316(14) 0.0143(12) 0.0300(15) 0.0036(11) 0.0119(12) -0.0061(10)
C(32) 0.0337(16) 0.0287(16) 0.0352(17) -0.0078(13) 0.0069(13) -0.0105(13)
C(33) 0.0518(19) 0.0139(13) 0.0387(17) 0.0053(14) 0.0166(14) -0.0044(13)
C(34) 0.0266(15) 0.0242(17) 0.0326(15) 0.0022(17) 0.0120(12) -0.0055(16)
C(35) 0.0232(13) 0.0174(16) 0.0210(13) -0.0050(13) 0.0040(10) -0.0001(12)
C(36) 0.0316(16) 0.0185(16) 0.0366(18) 0.0007(13) 0.0103(13) -0.0013(13)
C(37) 0.0187(12) 0.0134(13) 0.0177(12) 0.0024(10) 0.0040(10) -0.0008(10)
C(38) 0.0178(12) 0.0257(15) 0.0166(12) 0.0003(11) -0.0006(9) -0.0060(10)
C(39) 0.0226(12) 0.0394(17) 0.0146(12) -0.0043(13) 0.0013(9) -0.0069(12)
C(40) 0.0316(14) 0.0316(14) 0.0235(13) -0.0043(12) 0.0077(11) -0.0131(11)
C(41) 0.0226(12) 0.0248(16) 0.0225(13) 0.0001(11) 0.0092(10) -0.0056(11)
C(42) 0.0199(12) 0.0204(13) 0.0138(12) -0.0009(11) 0.0020(9) -0.0007(10)
C(43) 0.0279(13) 0.0315(14) 0.0137(12) 0.0032(12) 0.0007(10) -0.0002(10)
C(44) 0.0424(17) 0.037(2) 0.0289(16) 0.0180(16) 0.0026(13) 0.0100(14)
C(45) 0.0476(18) 0.0449(18) 0.0169(13) -0.0022(16) 0.0034(12) 0.0039(12)
C(46) 0.0337(15) 0.0191(14) 0.0181(13) -0.0038(12) 0.0037(11) 0.0011(10)
C(47) 0.0176(12) 0.0276(15) 0.0229(13) -0.0025(13) 0.0026(10) -0.0114(13)
C(48) 0.0199(14) 0.057(2) 0.0221(15) -0.0104(15) 0.0037(12) -0.0171(15)
C(49) 0.0109(12) 0.0158(13) 0.0153(12) -0.0009(10) 0.0009(9) -0.0014(10)
C(50) 0.0171(12) 0.0211(15) 0.0187(12) -0.0016(14) 0.0044(9) -0.0092(12)
C(51) 0.0193(14) 0.0223(15) 0.0300(15) 0.0003(12) 0.0041(11) -0.0083(12)
C(52) 0.0175(14) 0.0131(14) 0.0392(18) -0.0015(11) -0.0037(12) -0.0037(12)
C(53) 0.0121(12) 0.0163(13) 0.0287(15) 0.0013(11) 0.0012(11) 0.0091(12)
C(54) 0.0209(14) 0.0195(14) 0.0356(16) -0.0030(11) 0.0022(12) 0.0082(12)
C(55) 0.0183(12) 0.0282(19) 0.0248(14) -0.0022(12) 0.0054(10) 0.0118(12)
C(56) 0.0142(12) 0.0253(15) 0.0178(13) 0.0039(11) 0.0034(10) 0.0047(11)
C(57) 0.0170(13) 0.0369(18) 0.0185(13) 0.0029(12) 0.0076(10) 0.0029(12)
C(58) 0.0249(14) 0.0327(18) 0.0207(13) 0.0014(14) 0.0074(11) -0.0097(13)
C(59) 0.0177(13) 0.0210(15) 0.0232(14) 0.0018(12) 0.0029(10) -0.0018(11)
C(60) 0.0096(11) 0.0137(13) 0.0204(13) -0.0013(10) 0.0030(10) 0.0050(10)
C(61) 0.0112(11) 0.0224(15) 0.0168(13) 0.0006(11) 0.0063(9) 0.0002(11)
C(62) 0.0125(12) 0.0260(15) 0.0147(13) -0.0027(11) 0.0035(9) -0.0073(11)
C(63) 0.0147(12) 0.0356(15) 0.0165(12) -0.0002(12) 0.0025(10) -0.0007(11)
C(64) 0.0131(11) 0.0417(16) 0.0253(13) 0.0042(12) 0.0033(10) -0.0004(12)
C(65) 0.0165(11) 0.0323(16) 0.0214(12) 0.0074(11) 0.0054(9) 0.0045(11)
C(66) 0.0184(12) 0.0228(13) 0.0171(11) 0.0031(11) 0.0037(9) 0.0052(9)
C(67) 0.0149(11) 0.0308(14) 0.0163(11) 0.0035(10) 0.0019(8) 0.0041(10)
C(68) 0.0213(13) 0.0397(18) 0.0196(13) 0.0013(12) 0.0078(10) 0.0056(12)
C(69) 0.0267(15) 0.0445(19) 0.0272(15) 0.0087(14) 0.0014(12) 0.0128(14)
C(70) 0.0367(18) 0.0209(16) 0.0246(15) 0.0041(14) 0.0009(13) 0.0052(12)
C(71) 0.0127(13) 0.0214(15) 0.0217(15) -0.0031(12) 0.0072(11) -0.0037(12)
C(72) 0.0258(17) 0.036(2) 0.0365(19) -0.0109(16) 0.0011(14) -0.0191(16)
C(73) 0.0178(12) 0.0130(12) 0.0170(12) -0.0013(10) 0.0029(9) 0.0038(10)
C(74) 0.0220(13) 0.0230(14) 0.0149(12) 0.0022(11) 0.0033(10) 0.0023(10)
C(75) 0.0297(14) 0.0316(15) 0.0145(12) 0.0036(13) 0.0001(10) 0.0041(11)
C(76) 0.0366(16) 0.0386(19) 0.0244(14) -0.0067(15) -0.0003(11) -0.0067(14)
C(77) 0.0417(16) 0.0252(13) 0.0214(13) -0.0007(12) 0.0084(11) -0.0023(11)
C(78) 0.0264(13) 0.0253(15) 0.0162(12) 0.0053(12) 0.0051(10) -0.0001(11)
C(79) 0.0309(14) 0.0253(13) 0.0174(12) -0.0010(11) 0.0073(10) -0.0001(10)
C(80) 0.0434(17) 0.0309(17) 0.0255(14) -0.0074(15) 0.0160(12) 0.0030(14)
C(81) 0.0471(18) 0.0370(16) 0.0204(14) -0.0008(15) 0.0123(12) -0.0029(12)
C(82) 0.0274(15) 0.0373(19) 0.0256(15) 0.0096(13) 0.0052(11) -0.0063(13)
C(83) 0.0173(12) 0.0262(16) 0.0177(12) -0.0024(13) 0.0002(9) 0.0047(12)
C(84) 0.0239(15) 0.0396(19) 0.0245(15) 0.0037(14) 0.0039(12) 0.0047(13)
C(85) 0.0150(12) 0.0169(13) 0.0229(13) -0.0015(11) 0.0006(10) 0.0057(11)
C(86) 0.0291(15) 0.0098(14) 0.0260(14) -0.0002(11) 0.0075(11) 0.0029(10)
C(87) 0.050(2) 0.0152(13) 0.0418(18) 0.0041(14) 0.0241(15) 0.0081(12)
C(88) 0.0308(16) 0.0396(18) 0.060(2) 0.0161(14) 0.0202(15) 0.0315(16)
C(89) 0.0277(15) 0.0374(18) 0.0291(15) -0.0022(14) 0.0013(12) 0.0173(13)
C(90) 0.0211(13) 0.0215(13) 0.0266(14) 0.0032(11) 0.0069(10) 0.0102(11)
C(91) 0.0339(16) 0.0230(14) 0.0338(16) -0.0080(12) 0.0050(12) 0.0056(12)
C(92) 0.048(2) 0.054(2) 0.043(2) -0.028(2) -0.0076(17) 0.0115(18)
C(93) 0.052(2) 0.0253(15) 0.0461(19) -0.0110(16) 0.0163(15) 0.0069(16)
C(94) 0.043(2) 0.0229(17) 0.065(2) 0.006(2) 0.0356(18) 0.014(2)
C(95) 0.0217(13) 0.0151(16) 0.0226(13) 0.0016(12) 0.0003(10) 0.0035(12)
C(96) 0.0325(16) 0.0147(15) 0.0321(16) -0.0004(13) 0.0089(13) -0.0039(12)

loop_
_atom_type_symbol
_atom_type_description
_atom_type_scat_dispersion_real
_atom_type_scat_dispersion_imag
_atom_type_scat_source
C C 0.003 0.002
;
International Tables for Crystallography
(1992, Vol. C, Tables 4.2.6.8 and 6.1.1.4)
;
H H 0.000 0.000
;
International Tables for Crystallography
(1992, Vol. C, Table 6.1.1.4)
;
N N 0.006 0.003
;
International Tables for Crystallography
(1992, Vol. C, Tables 4.2.6.8 and 6.1.1.4)
;
O O 0.011 0.006
;
International Tables for Crystallography
(1992, Vol. C, Tables 4.2.6.8 and 6.1.1.4)
;
F F 0.017 0.010
;
International Tables for Crystallography
(1992, Vol. C, Tables 4.2.6.8 and 6.1.1.4)
;
Eu Eu -0.158 3.668
;
International Tables for Crystallography
(1992, Vol. C, Tables 4.2.6.8 and 6.1.1.4)
;

loop_
_geom_angle_atom_site_label_1
_geom_angle_atom_site_label_2
_geom_angle_atom_site_label_3
_geom_angle
_geom_angle_publ_flag
O(1) Eu(1) O(2) 72.48(7) yes
O(1) Eu(1) O(3) 80.35(7) yes
O(1) Eu(1) O(4) 76.78(7) yes
O(1) Eu(1) O(5) 154.40(8) yes
O(1) Eu(1) O(6) 113.15(7) yes
O(1) Eu(1) N(1) 129.70(7) yes
O(1) Eu(1) N(2) 80.48(7) yes
O(2) Eu(1) O(3) 140.31(7) yes
O(2) Eu(1) O(4) 124.26(7) yes
O(2) Eu(1) O(5) 132.35(8) yes
O(2) Eu(1) O(6) 75.76(6) yes
O(2) Eu(1) N(1) 66.47(7) yes
O(2) Eu(1) N(2) 76.43(7) yes
O(3) Eu(1) O(4) 74.70(8) yes
O(3) Eu(1) O(5) 80.43(8) yes
O(3) Eu(1) O(6) 142.92(7) yes
O(3) Eu(1) N(1) 114.87(8) yes
O(3) Eu(1) N(2) 70.88(8) yes
O(4) Eu(1) O(5) 81.96(7) yes
O(4) Eu(1) O(6) 75.31(7) yes
O(4) Eu(1) N(1) 151.86(7) yes
O(4) Eu(1) N(2) 141.29(8) yes
O(5) Eu(1) O(6) 74.22(7) yes
O(5) Eu(1) N(1) 74.23(8) yes
O(5) Eu(1) N(2) 108.75(6) yes
O(6) Eu(1) N(1) 83.85(7) yes
O(6) Eu(1) N(2) 143.11(8) yes
N(1) Eu(1) N(2) 62.93(8) yes
O(7) Eu(2) O(8) 73.14(7) yes
O(7) Eu(2) O(9) 152.01(8) yes
O(7) Eu(2) O(10) 114.44(7) yes
O(7) Eu(2) O(11) 77.70(7) yes
O(7) Eu(2) O(12) 79.02(7) yes
O(7) Eu(2) N(3) 132.18(7) yes
O(7) Eu(2) N(4) 80.87(7) yes
O(8) Eu(2) O(9) 133.14(8) yes
O(8) Eu(2) O(10) 72.58(6) yes
O(8) Eu(2) O(11) 139.95(7) yes
O(8) Eu(2) O(12) 124.16(7) yes
O(8) Eu(2) N(3) 69.08(7) yes
O(8) Eu(2) N(4) 76.14(7) yes
O(9) Eu(2) O(10) 73.49(7) yes
O(9) Eu(2) O(11) 82.37(8) yes
O(9) Eu(2) O(12) 76.92(8) yes
O(9) Eu(2) N(3) 74.43(8) yes
O(9) Eu(2) N(4) 111.68(6) yes
O(10) Eu(2) O(11) 146.13(7) yes
O(10) Eu(2) O(12) 76.71(8) yes
O(10) Eu(2) N(3) 80.85(7) yes
O(10) Eu(2) N(4) 138.44(7) yes
O(11) Eu(2) O(12) 74.92(8) yes
O(11) Eu(2) N(3) 115.43(8) yes
O(11) Eu(2) N(4) 72.60(8) yes
O(12) Eu(2) N(3) 147.58(7) yes
O(12) Eu(2) N(4) 144.67(8) yes
N(3) Eu(2) N(4) 62.62(7) yes
Eu(1) O(1) C(23) 132.9(2) yes
Eu(1) O(2) C(13) 128.17(19) yes
Eu(1) O(3) C(35) 132.2(2) yes
Eu(1) O(4) C(25) 128.9(2) yes
Eu(1) O(5) C(47) 131.44(17) yes
Eu(1) O(6) C(37) 129.05(19) yes
Eu(2) O(7) C(71) 135.1(2) yes
Eu(2) O(8) C(61) 131.7(2) yes
Eu(2) O(9) C(83) 134.76(18) yes
Eu(2) O(10) C(73) 131.99(19) yes
Eu(2) O(11) C(95) 134.5(2) yes
Eu(2) O(12) C(85) 129.5(2) yes
Eu(1) N(1) C(1) 120.20(19) yes
Eu(1) N(1) C(2) 120.7(2) yes
C(1) N(1) C(2) 117.7(2) yes
Eu(1) N(2) C(11) 122.1(2) yes
Eu(1) N(2) C(12) 120.07(19) yes
C(11) N(2) C(12) 117.7(2) yes
Eu(2) N(3) C(49) 119.92(18) yes
Eu(2) N(3) C(50) 121.5(2) yes
C(49) N(3) C(50) 117.7(2) yes
Eu(2) N(4) C(59) 121.2(2) yes
Eu(2) N(4) C(60) 120.70(18) yes
C(59) N(4) C(60) 117.9(2) yes
N(1) C(1) C(5) 122.1(2) yes
N(1) C(1) C(12) 117.5(2) yes
C(5) C(1) C(12) 120.4(2) yes
N(1) C(2) C(3) 124.2(3) yes
C(2) C(3) C(4) 117.7(3) yes
C(3) C(4) C(5) 120.3(3) yes
C(1) C(5) C(4) 117.9(3) yes
C(1) C(5) C(6) 118.6(3) yes
C(4) C(5) C(6) 123.6(3) yes
C(5) C(6) C(7) 121.5(3) yes
C(6) C(7) C(8) 120.8(3) yes
C(7) C(8) C(9) 122.9(3) yes
C(7) C(8) C(12) 119.7(2) yes
C(9) C(8) C(12) 117.3(3) yes
C(8) C(9) C(10) 119.6(3) yes
C(9) C(10) C(11) 118.9(3) yes
N(2) C(11) C(10) 123.9(3) yes
N(2) C(12) C(1) 118.6(2) yes
N(2) C(12) C(8) 122.5(2) yes
C(1) C(12) C(8) 118.9(2) yes
O(2) C(13) C(14) 129.3(2) yes
O(2) C(13) C(18) 123.4(2) yes
C(14) C(13) C(18) 107.2(2) yes
C(13) C(14) C(15) 104.8(2) yes
C(13) C(14) C(23) 120.9(2) yes
C(15) C(14) C(23) 134.3(2) yes
C(14) C(15) C(16) 105.0(2) yes
C(14) C(15) C(19) 101.4(2) yes
C(16) C(15) C(19) 101.7(2) yes
C(15) C(16) C(17) 102.8(2) yes
C(16) C(17) C(18) 104.5(2) yes
C(13) C(18) C(17) 102.3(2) yes
C(13) C(18) C(19) 100.6(2) yes
C(13) C(18) C(22) 114.9(2) yes
C(17) C(18) C(19) 101.0(2) yes
C(17) C(18) C(22) 114.8(2) yes
C(19) C(18) C(22) 120.6(2) yes
C(15) C(19) C(18) 94.5(2) yes
C(15) C(19) C(20) 113.8(2) yes
C(15) C(19) C(21) 113.6(2) yes
C(18) C(19) C(20) 113.5(2) yes
C(18) C(19) C(21) 113.3(2) yes
C(20) C(19) C(21) 107.9(2) yes
O(1) C(23) C(14) 126.8(2) yes
O(1) C(23) C(24) 112.5(3) yes
C(14) C(23) C(24) 120.7(2) yes
F(1) C(24) F(2) 104.4(3) yes
F(1) C(24) F(3) 109.3(3) yes
F(1) C(24) C(23) 115.8(3) yes
F(2) C(24) F(3) 103.4(3) yes
F(2) C(24) C(23) 111.3(2) yes
F(3) C(24) C(23) 111.7(3) yes
O(4) C(25) C(26) 129.1(3) yes
O(4) C(25) C(30) 124.3(2) yes
C(26) C(25) C(30) 106.6(2) yes
C(25) C(26) C(27) 105.1(2) yes
C(25) C(26) C(35) 122.8(3) yes
C(27) C(26) C(35) 132.1(3) yes
C(26) C(27) C(28) 106.3(2) yes
C(26) C(27) C(31) 101.7(2) yes
C(28) C(27) C(31) 102.2(2) yes
C(27) C(28) C(29) 102.6(2) yes
C(28) C(29) C(30) 104.2(2) yes
C(25) C(30) C(29) 101.7(2) yes
C(25) C(30) C(31) 100.6(2) yes
C(25) C(30) C(34) 116.4(2) yes
C(29) C(30) C(31) 101.1(2) yes
C(29) C(30) C(34) 116.0(2) yes
C(31) C(30) C(34) 118.3(2) yes
C(27) C(31) C(30) 93.9(2) yes
C(27) C(31) C(32) 113.3(2) yes
C(27) C(31) C(33) 113.6(2) yes
C(30) C(31) C(32) 113.1(2) yes
C(30) C(31) C(33) 114.8(2) yes
C(32) C(31) C(33) 107.8(2) yes
O(3) C(35) C(26) 127.3(3) yes
O(3) C(35) C(36) 113.0(2) yes
C(26) C(35) C(36) 119.6(3) yes
F(4) C(36) F(5) 107.2(2) yes
F(4) C(36) F(6) 106.0(3) yes
F(4) C(36) C(35) 112.0(2) yes
F(5) C(36) F(6) 105.9(2) yes
F(5) C(36) C(35) 115.0(2) yes
F(6) C(36) C(35) 110.1(2) yes
O(6) C(37) C(38) 128.9(2) yes
O(6) C(37) C(42) 124.0(2) yes
C(38) C(37) C(42) 107.1(2) yes
C(37) C(38) C(39) 105.1(2) yes
C(37) C(38) C(47) 122.7(2) yes
C(39) C(38) C(47) 132.2(2) yes
C(38) C(39) C(40) 105.3(2) yes
C(38) C(39) C(43) 101.3(2) yes
C(40) C(39) C(43) 102.3(2) yes
C(39) C(40) C(41) 102.2(2) yes
C(40) C(41) C(42) 104.6(2) yes
C(37) C(42) C(41) 101.0(2) yes
C(37) C(42) C(43) 100.5(2) yes
C(37) C(42) C(46) 115.6(2) yes
C(41) C(42) C(43) 101.1(2) yes
C(41) C(42) C(46) 115.3(2) yes
C(43) C(42) C(46) 120.4(2) yes
C(39) C(43) C(42) 94.7(2) yes
C(39) C(43) C(44) 113.7(2) yes
C(39) C(43) C(45) 114.6(2) yes
C(42) C(43) C(44) 112.9(2) yes
C(42) C(43) C(45) 113.5(2) yes
C(44) C(43) C(45) 107.2(2) yes
O(5) C(47) C(38) 127.5(2) yes
O(5) C(47) C(48) 113.5(2) yes
C(38) C(47) C(48) 118.9(2) yes
F(7) C(48) F(8) 105.3(2) yes
F(7) C(48) F(9) 104.5(2) yes
F(7) C(48) C(47) 111.9(3) yes
F(8) C(48) F(9) 108.7(3) yes
F(8) C(48) C(47) 111.4(2) yes
F(9) C(48) C(47) 114.4(2) yes
N(3) C(49) C(53) 122.5(2) yes
N(3) C(49) C(60) 118.3(2) yes
C(53) C(49) C(60) 119.2(2) yes
N(3) C(50) C(51) 123.8(2) yes
C(50) C(51) C(52) 119.3(3) yes
C(51) C(52) C(53) 119.3(3) yes
C(49) C(53) C(52) 117.4(3) yes
C(49) C(53) C(54) 119.5(2) yes
C(52) C(53) C(54) 123.0(3) yes
C(53) C(54) C(55) 121.0(3) yes
C(54) C(55) C(56) 121.3(2) yes
C(55) C(56) C(57) 123.2(2) yes
C(55) C(56) C(60) 119.3(2) yes
C(57) C(56) C(60) 117.6(2) yes
C(56) C(57) C(58) 119.7(2) yes
C(57) C(58) C(59) 119.3(2) yes
N(4) C(59) C(58) 122.6(3) yes
N(4) C(60) C(49) 117.4(2) yes
N(4) C(60) C(56) 122.9(2) yes
C(49) C(60) C(56) 119.7(2) yes
O(8) C(61) C(62) 128.0(2) yes
O(8) C(61) C(66) 124.9(2) yes
C(62) C(61) C(66) 107.1(2) yes
C(61) C(62) C(63) 104.7(2) yes
C(61) C(62) C(71) 122.0(2) yes
C(63) C(62) C(71) 133.0(2) yes
C(62) C(63) C(64) 105.9(2) yes
C(62) C(63) C(67) 100.9(2) yes
C(64) C(63) C(67) 102.4(2) yes
C(63) C(64) C(65) 102.2(2) yes
C(64) C(65) C(66) 104.1(2) yes
C(61) C(66) C(65) 102.7(2) yes
C(61) C(66) C(67) 100.1(2) yes
C(61) C(66) C(70) 114.1(2) yes
C(65) C(66) C(67) 102.34(19) yes
C(65) C(66) C(70) 114.9(2) yes
C(67) C(66) C(70) 120.2(2) yes
C(63) C(67) C(66) 93.9(2) yes
C(63) C(67) C(68) 113.9(2) yes
C(63) C(67) C(69) 113.2(2) yes
C(66) C(67) C(68) 113.4(2) yes
C(66) C(67) C(69) 114.1(2) yes
C(68) C(67) C(69) 108.0(2) yes
O(7) C(71) C(62) 126.5(2) yes
O(7) C(71) C(72) 114.3(2) yes
C(62) C(71) C(72) 119.1(2) yes
F(10) C(72) F(11) 100.8(2) yes
F(10) C(72) F(12) 104.8(3) yes
F(10) C(72) C(71) 112.3(3) yes
F(11) C(72) F(12) 113.0(3) yes
F(11) C(72) C(71) 110.5(3) yes
F(12) C(72) C(71) 114.5(2) yes
O(10) C(73) C(74) 128.7(2) yes
O(10) C(73) C(78) 124.1(2) yes
C(74) C(73) C(78) 107.2(2) yes
C(73) C(74) C(75) 104.6(2) yes
C(73) C(74) C(83) 121.8(2) yes
C(75) C(74) C(83) 133.5(2) yes
C(74) C(75) C(76) 105.8(2) yes
C(74) C(75) C(79) 101.6(2) yes
C(76) C(75) C(79) 102.4(2) yes
C(75) C(76) C(77) 102.0(2) yes
C(76) C(77) C(78) 104.8(2) yes
C(73) C(78) C(77) 103.6(2) yes
C(73) C(78) C(79) 99.0(2) yes
C(73) C(78) C(82) 114.9(2) yes
C(77) C(78) C(79) 101.5(2) yes
C(77) C(78) C(82) 115.9(2) yes
C(79) C(78) C(82) 119.3(2) yes
C(75) C(79) C(78) 94.0(2) yes
C(75) C(79) C(80) 112.4(2) yes
C(75) C(79) C(81) 114.5(2) yes
C(78) C(79) C(80) 112.6(2) yes
C(78) C(79) C(81) 114.2(2) yes
C(80) C(79) C(81) 108.5(2) yes
O(9) C(83) C(74) 127.6(2) yes
O(9) C(83) C(84) 112.9(2) yes
C(74) C(83) C(84) 119.4(2) yes
F(13) C(84) F(14) 104.3(3) yes
F(13) C(84) F(15) 106.5(2) yes
F(13) C(84) C(83) 115.9(3) yes
F(14) C(84) F(15) 105.0(3) yes
F(14) C(84) C(83) 111.1(2) yes
F(15) C(84) C(83) 113.1(2) yes
O(12) C(85) C(86) 129.2(3) yes
O(12) C(85) C(90) 124.4(2) yes
C(86) C(85) C(90) 106.4(2) yes
C(85) C(86) C(87) 104.9(2) yes
C(85) C(86) C(95) 123.2(2) yes
C(87) C(86) C(95) 131.1(3) yes
C(86) C(87) C(88) 105.2(2) yes
C(86) C(87) C(91) 101.6(2) yes
C(88) C(87) C(91) 102.6(2) yes
C(87) C(88) C(89) 102.5(2) yes
C(88) C(89) C(90) 104.7(2) yes
C(85) C(90) C(89) 102.4(2) yes
C(85) C(90) C(91) 99.9(2) yes
C(85) C(90) C(94) 116.1(2) yes
C(89) C(90) C(91) 101.9(2) yes
C(89) C(90) C(94) 115.6(2) yes
C(91) C(90) C(94) 118.4(2) yes
C(87) C(91) C(90) 93.8(2) yes
C(87) C(91) C(92) 113.5(2) yes
C(87) C(91) C(93) 113.7(2) yes
C(90) C(91) C(92) 113.6(2) yes
C(90) C(91) C(93) 113.4(2) yes
C(92) C(91) C(93) 108.4(2) yes
O(11) C(95) C(86) 126.4(3) yes
O(11) C(95) C(96) 112.1(2) yes
C(86) C(95) C(96) 121.4(3) yes
F(16) C(96) F(17) 105.1(2) yes
F(16) C(96) F(18) 106.4(3) yes
F(16) C(96) C(95) 112.4(2) yes
F(17) C(96) F(18) 106.1(2) yes
F(17) C(96) C(95) 114.9(2) yes
F(18) C(96) C(95) 111.2(2) yes
N(1) C(2) H(1) 117.9 no
C(3) C(2) H(1) 117.9 no
C(2) C(3) H(2) 121.1 no
C(4) C(3) H(2) 121.1 no
C(3) C(4) H(3) 119.8 no
C(5) C(4) H(3) 119.9 no
C(5) C(6) H(4) 119.2 no
C(7) C(6) H(4) 119.2 no
C(6) C(7) H(5) 119.6 no
C(8) C(7) H(5) 119.6 no
C(8) C(9) H(6) 120.2 no
C(10) C(9) H(6) 120.2 no
C(9) C(10) H(7) 120.6 no
C(11) C(10) H(7) 120.5 no
N(2) C(11) H(8) 118.1 no
C(10) C(11) H(8) 118.0 no
C(14) C(15) H(9) 115.6 no
C(16) C(15) H(9) 115.6 no
C(19) C(15) H(9) 115.6 no
C(15) C(16) H(10) 111.2 no
C(15) C(16) H(11) 111.2 no
C(17) C(16) H(10) 111.2 no
C(17) C(16) H(11) 111.2 no
H(10) C(16) H(11) 109.1 no
C(16) C(17) H(12) 110.9 no
C(16) C(17) H(13) 110.9 no
C(18) C(17) H(12) 110.9 no
C(18) C(17) H(13) 110.8 no
H(12) C(17) H(13) 108.9 no
C(19) C(20) H(14) 109.5 no
C(19) C(20) H(15) 109.5 no
C(19) C(20) H(16) 109.5 no
H(14) C(20) H(15) 109.5 no
H(14) C(20) H(16) 109.5 no
H(15) C(20) H(16) 109.5 no
C(19) C(21) H(17) 109.5 no
C(19) C(21) H(18) 109.5 no
C(19) C(21) H(19) 109.5 no
H(17) C(21) H(18) 109.5 no
H(17) C(21) H(19) 109.5 no
H(18) C(21) H(19) 109.5 no
C(18) C(22) H(20) 109.5 no
C(18) C(22) H(21) 109.5 no
C(18) C(22) H(22) 109.5 no
H(20) C(22) H(21) 109.5 no
H(20) C(22) H(22) 109.5 no
H(21) C(22) H(22) 109.5 no
C(26) C(27) H(23) 115.0 no
C(28) C(27) H(23) 115.0 no
C(31) C(27) H(23) 115.0 no
C(27) C(28) H(24) 111.2 no
C(27) C(28) H(25) 111.2 no
C(29) C(28) H(24) 111.3 no
C(29) C(28) H(25) 111.2 no
H(24) C(28) H(25) 109.2 no
C(28) C(29) H(26) 110.9 no
C(28) C(29) H(27) 110.9 no
C(30) C(29) H(26) 110.9 no
C(30) C(29) H(27) 110.9 no
H(26) C(29) H(27) 108.9 no
C(31) C(32) H(28) 109.5 no
C(31) C(32) H(29) 109.5 no
C(31) C(32) H(30) 109.5 no
H(28) C(32) H(29) 109.5 no
H(28) C(32) H(30) 109.5 no
H(29) C(32) H(30) 109.5 no
C(31) C(33) H(31) 109.5 no
C(31) C(33) H(32) 109.5 no
C(31) C(33) H(33) 109.5 no
H(31) C(33) H(32) 109.5 no
H(31) C(33) H(33) 109.5 no
H(32) C(33) H(33) 109.5 no
C(30) C(34) H(34) 109.5 no
C(30) C(34) H(35) 109.5 no
C(30) C(34) H(36) 109.5 no
H(34) C(34) H(35) 109.5 no
H(34) C(34) H(36) 109.5 no
H(35) C(34) H(36) 109.5 no
C(38) C(39) H(37) 115.3 no
C(40) C(39) H(37) 115.3 no
C(43) C(39) H(37) 115.3 no
C(39) C(40) H(38) 111.3 no
C(39) C(40) H(39) 111.3 no
C(41) C(40) H(38) 111.3 no
C(41) C(40) H(39) 111.3 no
H(38) C(40) H(39) 109.2 no
C(40) C(41) H(40) 110.8 no
C(40) C(41) H(41) 110.8 no
C(42) C(41) H(40) 110.8 no
C(42) C(41) H(41) 110.8 no
H(40) C(41) H(41) 108.9 no
C(43) C(44) H(42) 109.5 no
C(43) C(44) H(43) 109.5 no
C(43) C(44) H(44) 109.5 no
H(42) C(44) H(43) 109.5 no
H(42) C(44) H(44) 109.5 no
H(43) C(44) H(44) 109.5 no
C(43) C(45) H(45) 109.5 no
C(43) C(45) H(46) 109.5 no
C(43) C(45) H(47) 109.5 no
H(45) C(45) H(46) 109.5 no
H(45) C(45) H(47) 109.5 no
H(46) C(45) H(47) 109.5 no
C(42) C(46) H(48) 109.5 no
C(42) C(46) H(49) 109.5 no
C(42) C(46) H(50) 109.5 no
H(48) C(46) H(49) 109.5 no
H(48) C(46) H(50) 109.5 no
H(49) C(46) H(50) 109.5 no
N(3) C(50) H(51) 118.1 no
C(51) C(50) H(51) 118.1 no
C(50) C(51) H(52) 120.4 no
C(52) C(51) H(52) 120.4 no
C(51) C(52) H(53) 120.4 no
C(53) C(52) H(53) 120.4 no
C(53) C(54) H(54) 119.5 no
C(55) C(54) H(54) 119.5 no
C(54) C(55) H(55) 119.4 no
C(56) C(55) H(55) 119.4 no
C(56) C(57) H(56) 120.1 no
C(58) C(57) H(56) 120.1 no
C(57) C(58) H(57) 120.3 no
C(59) C(58) H(57) 120.4 no
N(4) C(59) H(58) 118.7 no
C(58) C(59) H(58) 118.7 no
C(62) C(63) H(59) 115.3 no
C(64) C(63) H(59) 115.3 no
C(67) C(63) H(59) 115.3 no
C(63) C(64) H(60) 111.3 no
C(63) C(64) H(61) 111.3 no
C(65) C(64) H(60) 111.3 no
C(65) C(64) H(61) 111.3 no
H(60) C(64) H(61) 109.2 no
C(64) C(65) H(62) 110.9 no
C(64) C(65) H(63) 110.9 no
C(66) C(65) H(62) 110.9 no
C(66) C(65) H(63) 110.9 no
H(62) C(65) H(63) 109.0 no
C(67) C(68) H(64) 109.5 no
C(67) C(68) H(65) 109.5 no
C(67) C(68) H(66) 109.5 no
H(64) C(68) H(65) 109.5 no
H(64) C(68) H(66) 109.5 no
H(65) C(68) H(66) 109.5 no
C(67) C(69) H(67) 109.5 no
C(67) C(69) H(68) 109.5 no
C(67) C(69) H(69) 109.5 no
H(67) C(69) H(68) 109.5 no
H(67) C(69) H(69) 109.5 no
H(68) C(69) H(69) 109.5 no
C(66) C(70) H(70) 109.5 no
C(66) C(70) H(71) 109.5 no
C(66) C(70) H(72) 109.5 no
H(70) C(70) H(71) 109.5 no
H(70) C(70) H(72) 109.5 no
H(71) C(70) H(72) 109.5 no
C(74) C(75) H(73) 115.1 no
C(76) C(75) H(73) 115.1 no
C(79) C(75) H(73) 115.1 no
C(75) C(76) H(74) 111.4 no
C(75) C(76) H(75) 111.4 no
C(77) C(76) H(74) 111.4 no
C(77) C(76) H(75) 111.4 no
H(74) C(76) H(75) 109.2 no
C(76) C(77) H(76) 110.8 no
C(76) C(77) H(77) 110.8 no
C(78) C(77) H(76) 110.8 no
C(78) C(77) H(77) 110.8 no
H(76) C(77) H(77) 108.9 no
C(79) C(80) H(78) 109.5 no
C(79) C(80) H(79) 109.5 no
C(79) C(80) H(80) 109.5 no
H(78) C(80) H(79) 109.5 no
H(78) C(80) H(80) 109.5 no
H(79) C(80) H(80) 109.5 no
C(79) C(81) H(81) 109.5 no
C(79) C(81) H(82) 109.5 no
C(79) C(81) H(83) 109.5 no
H(81) C(81) H(82) 109.5 no
H(81) C(81) H(83) 109.5 no
H(82) C(81) H(83) 109.5 no
C(78) C(82) H(84) 109.5 no
C(78) C(82) H(85) 109.5 no
C(78) C(82) H(86) 109.5 no
H(84) C(82) H(85) 109.5 no
H(84) C(82) H(86) 109.5 no
H(85) C(82) H(86) 109.5 no
C(86) C(87) H(87) 115.2 no
C(88) C(87) H(87) 115.2 no
C(91) C(87) H(87) 115.2 no
C(87) C(88) H(88) 111.3 no
C(87) C(88) H(89) 111.3 no
C(89) C(88) H(88) 111.3 no
C(89) C(88) H(89) 111.3 no
H(88) C(88) H(89) 109.2 no
C(88) C(89) H(90) 110.8 no
C(88) C(89) H(91) 110.8 no
C(90) C(89) H(90) 110.8 no
C(90) C(89) H(91) 110.8 no
H(90) C(89) H(91) 108.9 no
C(91) C(92) H(92) 109.5 no
C(91) C(92) H(93) 109.5 no
C(91) C(92) H(94) 109.5 no
H(92) C(92) H(93) 109.5 no
H(92) C(92) H(94) 109.5 no
H(93) C(92) H(94) 109.5 no
C(91) C(93) H(95) 109.5 no
C(91) C(93) H(96) 109.5 no
C(91) C(93) H(97) 109.5 no
H(95) C(93) H(96) 109.5 no
H(95) C(93) H(97) 109.5 no
H(96) C(93) H(97) 109.5 no
C(90) C(94) H(98) 109.5 no
C(90) C(94) H(99) 109.5 no
C(90) C(94) H(100) 109.5 no
H(98) C(94) H(99) 109.5 no
H(98) C(94) H(100) 109.5 no
H(99) C(94) H(100) 109.5 no

loop_
_geom_bond_atom_site_label_1
_geom_bond_atom_site_label_2
_geom_bond_distance
_geom_bond_publ_flag
Eu(1) O(1) 2.3322(19) yes
Eu(1) O(2) 2.4181(19) yes
Eu(1) O(3) 2.345(2) yes
Eu(1) O(4) 2.423(2) yes
Eu(1) O(5) 2.3543(17) yes
Eu(1) O(6) 2.399(2) yes
Eu(1) N(1) 2.603(2) yes
Eu(1) N(2) 2.606(2) yes
Eu(2) O(7) 2.3484(19) yes
Eu(2) O(8) 2.3913(19) yes
Eu(2) O(9) 2.3685(17) yes
Eu(2) O(10) 2.415(2) yes
Eu(2) O(11) 2.322(2) yes
Eu(2) O(12) 2.421(2) yes
Eu(2) N(3) 2.615(2) yes
Eu(2) N(4) 2.605(2) yes
F(1) C(24) 1.305(4) yes
F(2) C(24) 1.335(4) yes
F(3) C(24) 1.324(5) yes
F(4) C(36) 1.326(4) yes
F(5) C(36) 1.324(4) yes
F(6) C(36) 1.347(4) yes
F(7) C(48) 1.343(4) yes
F(8) C(48) 1.334(5) yes
F(9) C(48) 1.281(4) yes
F(10) C(72) 1.345(4) yes
F(11) C(72) 1.347(4) yes
F(12) C(72) 1.267(4) yes
F(13) C(84) 1.317(4) yes
F(14) C(84) 1.331(4) yes
F(15) C(84) 1.313(4) yes
F(16) C(96) 1.332(4) yes
F(17) C(96) 1.332(3) yes
F(18) C(96) 1.324(3) yes
O(1) C(23) 1.282(3) yes
O(2) C(13) 1.244(3) yes
O(3) C(35) 1.269(4) yes
O(4) C(25) 1.241(4) yes
O(5) C(47) 1.281(3) yes
O(6) C(37) 1.248(3) yes
O(7) C(71) 1.269(3) yes
O(8) C(61) 1.252(3) yes
O(9) C(83) 1.265(3) yes
O(10) C(73) 1.254(3) yes
O(11) C(95) 1.285(4) yes
O(12) C(85) 1.254(4) yes
N(1) C(1) 1.367(4) yes
N(1) C(2) 1.311(4) yes
N(2) C(11) 1.323(4) yes
N(2) C(12) 1.360(4) yes
N(3) C(49) 1.358(3) yes
N(3) C(50) 1.330(4) yes
N(4) C(59) 1.322(3) yes
N(4) C(60) 1.365(3) yes
C(1) C(5) 1.405(4) yes
C(1) C(12) 1.436(4) yes
C(2) C(3) 1.416(5) yes
C(3) C(4) 1.359(5) yes
C(4) C(5) 1.397(5) yes
C(5) C(6) 1.444(5) yes
C(6) C(7) 1.343(5) yes
C(7) C(8) 1.433(5) yes
C(8) C(9) 1.410(4) yes
C(8) C(12) 1.414(4) yes
C(9) C(10) 1.364(4) yes
C(10) C(11) 1.395(4) yes
C(13) C(14) 1.432(4) yes
C(13) C(18) 1.535(4) yes
C(14) C(15) 1.531(4) yes
C(14) C(23) 1.363(4) yes
C(15) C(16) 1.564(4) yes
C(15) C(19) 1.551(4) yes
C(16) C(17) 1.538(4) yes
C(17) C(18) 1.569(4) yes
C(18) C(19) 1.551(3) yes
C(18) C(22) 1.518(4) yes
C(19) C(20) 1.520(4) yes
C(19) C(21) 1.546(4) yes
C(23) C(24) 1.528(5) yes
C(25) C(26) 1.444(4) yes
C(25) C(30) 1.522(4) yes
C(26) C(27) 1.507(4) yes
C(26) C(35) 1.374(4) yes
C(27) C(28) 1.548(4) yes
C(27) C(31) 1.545(4) yes
C(28) C(29) 1.543(4) yes
C(29) C(30) 1.578(3) yes
C(30) C(31) 1.561(3) yes
C(30) C(34) 1.508(4) yes
C(31) C(32) 1.534(3) yes
C(31) C(33) 1.540(4) yes
C(35) C(36) 1.540(5) yes
C(37) C(38) 1.430(3) yes
C(37) C(42) 1.536(4) yes
C(38) C(39) 1.529(4) yes
C(38) C(47) 1.360(4) yes
C(39) C(40) 1.551(4) yes
C(39) C(43) 1.541(4) yes
C(40) C(41) 1.555(3) yes
C(41) C(42) 1.564(4) yes
C(42) C(43) 1.557(3) yes
C(42) C(46) 1.503(3) yes
C(43) C(44) 1.538(4) yes
C(43) C(45) 1.535(4) yes
C(47) C(48) 1.539(4) yes
C(49) C(53) 1.414(4) yes
C(49) C(60) 1.440(4) yes
C(50) C(51) 1.381(5) yes
C(51) C(52) 1.374(5) yes
C(52) C(53) 1.405(4) yes
C(53) C(54) 1.434(4) yes
C(54) C(55) 1.344(4) yes
C(55) C(56) 1.435(4) yes
C(56) C(57) 1.391(4) yes
C(56) C(60) 1.409(4) yes
C(57) C(58) 1.367(4) yes
C(58) C(59) 1.415(4) yes
C(61) C(62) 1.439(4) yes
C(61) C(66) 1.509(4) yes
C(62) C(63) 1.523(3) yes
C(62) C(71) 1.373(4) yes
C(63) C(64) 1.551(3) yes
C(63) C(67) 1.549(4) yes
C(64) C(65) 1.560(4) yes
C(65) C(66) 1.560(3) yes
C(66) C(67) 1.557(3) yes
C(66) C(70) 1.497(4) yes
C(67) C(68) 1.527(3) yes
C(67) C(69) 1.537(4) yes
C(71) C(72) 1.533(4) yes
C(73) C(74) 1.444(3) yes
C(73) C(78) 1.518(4) yes
C(74) C(75) 1.522(4) yes
C(74) C(83) 1.376(4) yes
C(75) C(76) 1.545(5) yes
C(75) C(79) 1.544(4) yes
C(76) C(77) 1.558(4) yes
C(77) C(78) 1.553(4) yes
C(78) C(79) 1.569(3) yes
C(78) C(82) 1.506(3) yes
C(79) C(80) 1.529(4) yes
C(79) C(81) 1.528(4) yes
C(83) C(84) 1.526(4) yes
C(85) C(86) 1.435(4) yes
C(85) C(90) 1.529(4) yes
C(86) C(87) 1.530(4) yes
C(86) C(95) 1.363(4) yes
C(87) C(88) 1.541(4) yes
C(87) C(91) 1.545(4) yes
C(88) C(89) 1.526(4) yes
C(89) C(90) 1.570(3) yes
C(90) C(91) 1.550(4) yes
C(90) C(94) 1.507(5) yes
C(91) C(92) 1.530(4) yes
C(91) C(93) 1.533(5) yes
C(95) C(96) 1.523(4) yes
C(2) H(1) 0.950 no
C(3) H(2) 0.950 no
C(4) H(3) 0.950 no
C(6) H(4) 0.950 no
C(7) H(5) 0.950 no
C(9) H(6) 0.950 no
C(10) H(7) 0.950 no
C(11) H(8) 0.950 no
C(15) H(9) 1.000 no
C(16) H(10) 0.990 no
C(16) H(11) 0.990 no
C(17) H(12) 0.990 no
C(17) H(13) 0.990 no
C(20) H(14) 0.980 no
C(20) H(15) 0.980 no
C(20) H(16) 0.980 no
C(21) H(17) 0.980 no
C(21) H(18) 0.980 no
C(21) H(19) 0.980 no
C(22) H(20) 0.980 no
C(22) H(21) 0.980 no
C(22) H(22) 0.980 no
C(27) H(23) 1.000 no
C(28) H(24) 0.990 no
C(28) H(25) 0.990 no
C(29) H(26) 0.990 no
C(29) H(27) 0.990 no
C(32) H(28) 0.980 no
C(32) H(29) 0.980 no
C(32) H(30) 0.980 no
C(33) H(31) 0.980 no
C(33) H(32) 0.980 no
C(33) H(33) 0.980 no
C(34) H(34) 0.980 no
C(34) H(35) 0.980 no
C(34) H(36) 0.980 no
C(39) H(37) 1.000 no
C(40) H(38) 0.990 no
C(40) H(39) 0.990 no
C(41) H(40) 0.990 no
C(41) H(41) 0.990 no
C(44) H(42) 0.980 no
C(44) H(43) 0.980 no
C(44) H(44) 0.980 no
C(45) H(45) 0.980 no
C(45) H(46) 0.980 no
C(45) H(47) 0.980 no
C(46) H(48) 0.980 no
C(46) H(49) 0.980 no
C(46) H(50) 0.980 no
C(50) H(51) 0.950 no
C(51) H(52) 0.950 no
C(52) H(53) 0.950 no
C(54) H(54) 0.950 no
C(55) H(55) 0.950 no
C(57) H(56) 0.950 no
C(58) H(57) 0.950 no
C(59) H(58) 0.950 no
C(63) H(59) 1.000 no
C(64) H(60) 0.990 no
C(64) H(61) 0.990 no
C(65) H(62) 0.990 no
C(65) H(63) 0.990 no
C(68) H(64) 0.980 no
C(68) H(65) 0.980 no
C(68) H(66) 0.980 no
C(69) H(67) 0.980 no
C(69) H(68) 0.980 no
C(69) H(69) 0.980 no
C(70) H(70) 0.980 no
C(70) H(71) 0.980 no
C(70) H(72) 0.980 no
C(75) H(73) 1.000 no
C(76) H(74) 0.990 no
C(76) H(75) 0.990 no
C(77) H(76) 0.990 no
C(77) H(77) 0.990 no
C(80) H(78) 0.980 no
C(80) H(79) 0.980 no
C(80) H(80) 0.980 no
C(81) H(81) 0.980 no
C(81) H(82) 0.980 no
C(81) H(83) 0.980 no
C(82) H(84) 0.980 no
C(82) H(85) 0.980 no
C(82) H(86) 0.980 no
C(87) H(87) 1.000 no
C(88) H(88) 0.990 no
C(88) H(89) 0.990 no
C(89) H(90) 0.990 no
C(89) H(91) 0.990 no
C(92) H(92) 0.980 no
C(92) H(93) 0.980 no
C(92) H(94) 0.980 no
C(93) H(95) 0.980 no
C(93) H(96) 0.980 no
C(93) H(97) 0.980 no
C(94) H(98) 0.980 no
C(94) H(99) 0.980 no
C(94) H(100) 0.980 no

loop_
_geom_contact_atom_site_label_1
_geom_contact_atom_site_label_2
_geom_contact_distance
_geom_contact_site_symmetry_2
F(1) C(80) 3.272(4) 1_554
F(2) C(80) 3.380(4) 1_554
F(2) C(81) 3.388(4) 1_554
F(3) C(65) 3.240(5) 2_546
F(3) C(93) 3.410(4) 2_556
F(4) F(18) 3.378(3) 2_656
F(4) C(54) 3.556(4) 2_646
F(5) C(4) 3.558(4) 1_565
F(6) F(16) 3.508(4) 2_656
F(6) C(4) 3.396(4) 1_565
F(7) C(3) 3.474(4) 2_656
F(7) C(32) 3.590(4) 2_646
F(8) C(3) 3.250(3) 2_656
F(8) C(57) 3.577(4) .
F(8) C(58) 3.183(4) .
F(9) C(44) 3.386(4) 2_656
F(9) C(55) 3.407(4) 2_646
F(10) C(40) 3.284(4) .
F(10) C(41) 3.308(4) .
F(11) C(33) 3.582(4) 2_546
F(13) C(51) 3.264(4) 2_647
F(13) C(52) 3.566(4) 2_647
F(13) C(88) 3.546(3) 2_657
F(14) C(9) 3.511(4) 1_556
F(14) C(10) 3.367(4) 1_556
F(14) C(51) 3.351(3) 2_647
F(15) C(7) 3.384(4) 2_656
F(15) C(88) 3.526(3) 2_657
F(16) F(6) 3.508(4) 2_646
F(16) C(4) 3.523(4) 2_656
F(17) C(45) 3.540(3) .
F(17) C(52) 3.263(3) 1_545
F(18) F(4) 3.378(3) 2_646
O(1) C(65) 3.483(3) 2_546
O(3) C(54) 3.465(4) 2_646
O(5) C(55) 3.364(3) 2_646
O(6) C(64) 3.522(3) 2_546
O(7) C(20) 3.519(3) 2_556
O(9) C(7) 3.376(3) 2_656
O(11) C(6) 3.367(3) 2_656
N(2) C(54) 3.514(3) 2_646
N(3) C(7) 3.495(4) 2_656
N(3) C(8) 3.597(3) 2_656
N(4) C(6) 3.450(3) 2_656
C(1) C(56) 3.423(3) 2_646
C(3) F(7) 3.474(4) 2_646
C(3) F(8) 3.250(3) 2_646
C(4) F(5) 3.558(4) 1_545
C(4) F(6) 3.396(4) 1_545
C(4) F(16) 3.523(4) 2_646
C(4) C(58) 3.565(4) 2_646
C(6) O(11) 3.367(3) 2_646
C(6) N(4) 3.450(3) 2_646
C(7) F(15) 3.384(4) 2_646
C(7) O(9) 3.376(3) 2_646
C(7) N(3) 3.495(4) 2_646
C(7) C(49) 3.589(4) 2_646
C(8) N(3) 3.597(3) 2_646
C(8) C(49) 3.377(3) 2_646
C(9) F(14) 3.511(4) 1_554
C(9) C(52) 3.598(4) 2_646
C(10) F(14) 3.367(4) 1_554
C(10) C(52) 3.515(4) 2_646
C(20) O(7) 3.519(3) 2_546
C(20) C(71) 3.565(4) 2_546
C(23) C(65) 3.553(4) 2_546
C(32) F(7) 3.590(4) 2_656
C(33) F(11) 3.582(4) 2_556
C(40) F(10) 3.284(4) .
C(41) F(10) 3.308(4) .
C(44) F(9) 3.386(4) 2_646
C(45) F(17) 3.540(3) .
C(49) C(7) 3.589(4) 2_656
C(49) C(8) 3.377(3) 2_656
C(51) F(13) 3.264(4) 2_657
C(51) F(14) 3.351(3) 2_657
C(52) F(13) 3.566(4) 2_657
C(52) F(17) 3.263(3) 1_565
C(52) C(9) 3.598(4) 2_656
C(52) C(10) 3.515(4) 2_656
C(54) F(4) 3.556(4) 2_656
C(54) O(3) 3.465(4) 2_656
C(54) N(2) 3.514(3) 2_656
C(55) F(9) 3.407(4) 2_656
C(55) O(5) 3.364(3) 2_656
C(56) C(1) 3.423(3) 2_656
C(57) F(8) 3.577(4) .
C(58) F(8) 3.183(4) .
C(58) C(4) 3.565(4) 2_656
C(64) O(6) 3.522(3) 2_556
C(65) F(3) 3.240(5) 2_556
C(65) O(1) 3.483(3) 2_556
C(65) C(23) 3.553(4) 2_556
C(71) C(20) 3.565(4) 2_556
C(80) F(1) 3.272(4) 1_556
C(80) F(2) 3.380(4) 1_556
C(81) F(2) 3.388(4) 1_556
C(88) F(13) 3.546(3) 2_647
C(88) F(15) 3.526(3) 2_647
C(93) F(3) 3.410(4) 2_546
F(1) H(78) 2.805 1_554
F(1) H(79) 2.872 1_554
F(1) H(84) 3.236 2_546
F(1) H(85) 3.414 2_546
F(1) H(95) 3.304 2_556
F(1) H(99) 3.446 1_554
F(2) H(78) 3.109 1_554
F(2) H(79) 2.848 1_554
F(2) H(82) 2.812 1_554
F(2) H(83) 3.169 1_554
F(3) H(62) 2.632 2_546
F(3) H(63) 2.988 2_546
F(3) H(72) 3.303 2_546
F(3) H(84) 3.492 2_546
F(3) H(92) 2.996 2_556
F(3) H(94) 3.493 2_556
F(3) H(95) 2.947 2_556
F(3) H(97) 3.015 2_556
F(4) H(53) 2.902 2_646
F(4) H(54) 2.779 2_646
F(4) H(73) 3.327 1_554
F(4) H(82) 3.420 1_554
F(5) H(3) 3.171 1_565
F(5) H(20) 3.576 1_565
F(5) H(22) 3.296 1_565
F(5) H(81) 3.585 1_554
F(5) H(82) 2.804 1_554
F(6) H(2) 3.509 1_565
F(6) H(3) 2.632 1_565
F(6) H(54) 3.077 2_646
F(7) H(2) 2.634 2_656
F(7) H(29) 2.856 2_646
F(7) H(30) 3.494 2_646
F(8) H(2) 2.804 2_656
F(8) H(56) 3.223 .
F(8) H(57) 2.424 .
F(9) H(2) 3.317 2_656
F(9) H(29) 3.231 2_646
F(9) H(42) 3.011 2_656
F(9) H(43) 3.190 2_656
F(9) H(44) 3.404 2_656
F(9) H(55) 2.506 2_646
F(9) H(56) 3.281 2_646
F(10) H(35) 3.569 .
F(10) H(38) 3.308 .
F(10) H(39) 2.853 .
F(10) H(40) 3.371 .
F(10) H(41) 2.847 .
F(11) H(14) 3.384 2_556
F(11) H(15) 3.504 2_556
F(11) H(21) 2.903 2_556
F(11) H(24) 2.932 2_546
F(11) H(32) 2.770 2_546
F(11) H(33) 3.562 2_546
F(11) H(50) 3.358 2_556
F(12) H(24) 3.582 2_546
F(12) H(27) 3.259 2_546
F(12) H(39) 3.048 .
F(12) H(41) 3.281 .
F(12) H(46) 3.212 .
F(13) H(7) 3.422 1_556
F(13) H(52) 2.555 2_647
F(13) H(53) 3.162 2_647
F(13) H(88) 3.484 2_657
F(13) H(89) 2.743 2_657
F(14) H(6) 2.987 1_556
F(14) H(7) 2.697 1_556
F(14) H(52) 2.838 2_647
F(15) H(5) 2.489 2_656
F(15) H(6) 3.263 2_656
F(15) H(52) 3.003 2_647
F(15) H(74) 3.300 2_647
F(15) H(88) 3.110 2_657
F(15) H(89) 3.134 2_657
F(16) H(3) 2.738 2_656
F(16) H(4) 3.003 2_656
F(16) H(37) 3.225 .
F(16) H(39) 3.435 .
F(16) H(47) 3.353 .
F(17) H(46) 3.445 .
F(17) H(47) 2.777 .
F(17) H(53) 2.829 1_545
F(18) H(3) 3.532 2_656
F(18) H(4) 2.831 2_656
F(18) H(53) 2.784 1_545
O(1) H(62) 3.173 2_546
O(1) H(63) 3.114 2_546
O(2) H(60) 2.956 2_546
O(3) H(54) 2.900 2_646
O(3) H(55) 3.476 2_646
O(4) H(61) 3.382 2_546
O(4) H(63) 3.597 2_546
O(5) H(55) 2.592 2_646
O(6) H(60) 3.336 2_546
O(6) H(61) 2.811 2_546
O(7) H(14) 3.551 2_556
O(7) H(15) 2.919 2_556
O(7) H(16) 3.555 2_556
O(8) H(16) 3.189 2_556
O(9) H(5) 2.590 2_656
O(10) H(16) 2.923 2_556
O(11) H(4) 2.727 2_656
O(12) H(15) 3.337 2_556
N(3) H(5) 3.398 2_656
N(4) H(4) 3.563 2_656
C(2) H(56) 3.457 2_646
C(3) H(23) 3.501 1_545
C(9) H(90) 3.509 1_554
C(9) H(91) 3.587 1_554
C(10) H(79) 3.511 1_554
C(13) H(60) 3.192 2_546
C(14) H(62) 3.194 2_546
C(15) H(86) 3.213 2_546
C(16) H(91) 3.027 1_554
C(16) H(100) 3.316 1_554
C(17) H(76) 3.362 1_544
C(17) H(81) 3.329 1_544
C(19) H(86) 3.577 2_546
C(20) H(60) 3.289 2_546
C(20) H(62) 3.186 2_546
C(21) H(85) 3.456 1_544
C(21) H(86) 3.482 2_546
C(21) H(98) 2.734 2_546
C(22) H(23) 3.558 1_545
C(22) H(24) 3.038 1_545
C(22) H(25) 3.586 1_545
C(22) H(81) 3.527 1_544
C(23) H(62) 2.907 2_546
C(23) H(63) 3.439 2_546
C(24) H(62) 3.272 2_546
C(24) H(78) 3.566 1_554
C(24) H(79) 3.407 1_554
C(24) H(95) 3.591 2_556
C(28) H(20) 3.422 1_565
C(28) H(21) 3.314 1_565
C(29) H(63) 3.497 2_546
C(32) H(56) 3.590 .
C(32) H(65) 3.507 .
C(33) H(49) 2.923 1_565
C(33) H(65) 3.424 .
C(33) H(68) 3.382 .
C(34) H(65) 3.418 .
C(34) H(67) 3.340 2_546
C(35) H(54) 3.536 2_646
C(36) H(3) 3.481 1_565
C(36) H(54) 3.284 2_646
C(36) H(82) 3.580 1_554
C(37) H(61) 3.432 2_546
C(39) H(57) 3.439 .
C(40) H(57) 2.974 .
C(40) H(58) 3.434 .
C(45) H(64) 3.582 1_545
C(45) H(69) 3.400 1_545
C(45) H(70) 3.262 1_545
C(45) H(71) 3.557 1_545
C(46) H(33) 3.322 1_545
C(46) H(59) 3.267 2_546
C(46) H(61) 3.320 2_546
C(46) H(69) 3.480 1_545
C(47) H(55) 3.444 2_646
C(48) H(2) 3.153 2_656
C(48) H(55) 3.413 2_646
C(50) H(6) 3.369 2_656
C(51) H(6) 3.458 2_656
C(51) H(87) 3.447 1_565
C(51) H(88) 3.215 1_565
C(57) H(28) 3.441 .
C(58) H(38) 3.156 .
C(58) H(39) 3.509 .
C(59) H(39) 3.399 .
C(61) H(14) 3.338 2_556
C(61) H(16) 3.473 2_556
C(62) H(14) 3.171 2_556
C(63) H(50) 3.056 2_556
C(64) H(14) 3.052 2_556
C(64) H(50) 2.895 2_556
C(65) H(14) 3.164 2_556
C(65) H(26) 3.543 2_556
C(68) H(28) 3.393 .
C(68) H(31) 3.259 .
C(69) H(31) 3.432 .
C(69) H(36) 3.014 2_556
C(69) H(40) 3.538 2_556
C(69) H(45) 3.306 1_565
C(69) H(48) 3.304 1_565
C(70) H(45) 3.288 1_565
C(70) H(92) 3.580 1_565
C(71) H(14) 3.249 2_556
C(71) H(15) 3.142 2_556
C(72) H(39) 3.423 .
C(77) H(13) 3.376 1_566
C(77) H(88) 3.542 1_565
C(77) H(96) 3.300 1_565
C(80) H(19) 3.482 2_556
C(81) H(13) 3.336 1_566
C(81) H(20) 3.180 1_566
C(82) H(9) 2.916 2_556
C(82) H(16) 3.419 2_556
C(83) H(5) 3.365 2_656
C(84) H(5) 3.389 2_656
C(84) H(7) 3.542 1_556
C(84) H(52) 3.042 2_647
C(84) H(89) 3.521 2_657
C(88) H(52) 3.031 1_545
C(89) H(6) 3.508 1_556
C(89) H(10) 3.437 1_556
C(89) H(11) 3.521 1_556
C(93) H(10) 3.523 1_556
C(93) H(77) 3.463 1_545
C(93) H(84) 3.405 1_545
C(94) H(10) 3.400 1_556
C(94) H(17) 3.092 2_556
C(94) H(19) 3.251 2_556
C(95) H(4) 3.353 2_656
C(96) H(4) 3.204 2_656
C(96) H(53) 3.395 1_545
H(2) F(6) 3.509 1_545
H(2) F(7) 2.634 2_646
H(2) F(8) 2.804 2_646
H(2) F(9) 3.317 2_646
H(2) C(48) 3.153 2_646
H(2) H(23) 3.185 1_545
H(2) H(29) 2.931 1_545
H(3) F(5) 3.171 1_545
H(3) F(6) 2.632 1_545
H(3) F(16) 2.738 2_646
H(3) F(18) 3.532 2_646
H(3) C(36) 3.481 1_545
H(4) F(16) 3.003 2_646
H(4) F(18) 2.831 2_646
H(4) O(11) 2.727 2_646
H(4) N(4) 3.563 2_646
H(4) C(95) 3.353 2_646
H(4) C(96) 3.204 2_646
H(4) H(75) 3.520 1_544
H(5) F(15) 2.489 2_646
H(5) O(9) 2.590 2_646
H(5) N(3) 3.398 2_646
H(5) C(83) 3.365 2_646
H(5) C(84) 3.389 2_646
H(6) F(14) 2.987 1_554
H(6) F(15) 3.263 2_646
H(6) C(50) 3.369 2_646
H(6) C(51) 3.458 2_646
H(6) C(89) 3.508 1_554
H(6) H(51) 3.591 2_646
H(6) H(90) 2.956 1_554
H(6) H(91) 3.253 1_554
H(7) F(13) 3.422 1_554
H(7) F(14) 2.697 1_554
H(7) C(84) 3.542 1_554
H(7) H(73) 3.081 1_554
H(7) H(79) 2.838 1_554
H(7) H(90) 3.228 1_554
H(8) H(79) 3.229 1_554
H(9) C(82) 2.916 2_546
H(9) H(84) 2.812 2_546
H(9) H(85) 3.140 2_546
H(9) H(86) 2.358 2_546
H(9) H(100) 3.231 1_554
H(10) C(89) 3.437 1_554
H(10) C(93) 3.523 1_554
H(10) C(94) 3.400 1_554
H(10) H(76) 3.189 1_544
H(10) H(91) 2.528 1_554
H(10) H(95) 3.468 1_554
H(10) H(96) 2.759 1_554
H(10) H(99) 3.453 1_554
H(10) H(100) 2.680 1_554
H(11) C(89) 3.521 1_554
H(11) H(91) 2.674 1_554
H(11) H(99) 3.324 1_554
H(11) H(100) 3.317 1_554
H(13) C(77) 3.376 1_544
H(13) C(81) 3.336 1_544
H(13) H(75) 3.119 1_544
H(13) H(76) 2.480 1_544
H(13) H(81) 2.395 1_544
H(13) H(83) 3.577 1_544
H(14) F(11) 3.384 2_546
H(14) O(7) 3.551 2_546
H(14) C(61) 3.338 2_546
H(14) C(62) 3.171 2_546
H(14) C(64) 3.052 2_546
H(14) C(65) 3.164 2_546
H(14) C(71) 3.249 2_546
H(14) H(60) 2.317 2_546
H(14) H(62) 2.506 2_546
H(15) F(11) 3.504 2_546
H(15) O(7) 2.919 2_546
H(15) O(12) 3.337 2_546
H(15) C(71) 3.142 2_546
H(15) H(98) 3.333 2_546
H(16) O(7) 3.555 2_546
H(16) O(8) 3.189 2_546
H(16) O(10) 2.923 2_546
H(16) C(61) 3.473 2_546
H(16) C(82) 3.419 2_546
H(16) H(62) 3.008 2_546
H(16) H(84) 3.017 2_546
H(16) H(86) 2.959 2_546
H(17) C(94) 3.092 2_546
H(17) H(81) 3.432 1_544
H(17) H(83) 3.112 1_544
H(17) H(85) 3.415 1_544
H(17) H(94) 3.242 2_546
H(17) H(98) 2.147 2_546
H(17) H(99) 3.481 2_546
H(17) H(100) 3.409 2_546
H(18) H(76) 3.044 1_544
H(18) H(81) 3.156 1_544
H(18) H(83) 3.425 1_544
H(18) H(85) 2.806 1_544
H(18) H(98) 3.274 2_546
H(19) C(80) 3.482 2_546
H(19) C(94) 3.251 2_546
H(19) H(78) 2.964 2_546
H(19) H(80) 3.089 2_546
H(19) H(86) 2.718 2_546
H(19) H(98) 2.503 2_546
H(19) H(99) 3.168 2_546
H(20) F(5) 3.576 1_545
H(20) C(28) 3.422 1_545
H(20) C(81) 3.180 1_544
H(20) H(24) 2.974 1_545
H(20) H(25) 3.094 1_545
H(20) H(81) 2.772 1_544
H(20) H(82) 3.193 1_544
H(20) H(83) 3.051 1_544
H(21) F(11) 2.903 2_546
H(21) C(28) 3.314 1_545
H(21) H(23) 3.537 1_545
H(21) H(24) 2.502 1_545
H(21) H(25) 3.435 1_545
H(21) H(60) 3.485 2_546
H(22) F(5) 3.296 1_545
H(22) H(23) 2.976 1_545
H(22) H(24) 3.160 1_545
H(23) C(3) 3.501 1_565
H(23) C(22) 3.558 1_565
H(23) H(2) 3.185 1_565
H(23) H(21) 3.537 1_565
H(23) H(22) 2.976 1_565
H(24) F(11) 2.932 2_556
H(24) F(12) 3.582 2_556
H(24) C(22) 3.038 1_565
H(24) H(20) 2.974 1_565
H(24) H(21) 2.502 1_565
H(24) H(22) 3.160 1_565
H(25) C(22) 3.586 1_565
H(25) H(20) 3.094 1_565
H(25) H(21) 3.435 1_565
H(25) H(82) 3.555 1_554
H(25) H(94) 3.511 2_556
H(26) C(65) 3.543 2_546
H(26) H(63) 2.557 2_546
H(26) H(67) 3.583 2_546
H(26) H(70) 3.461 2_546
H(27) F(12) 3.259 2_556
H(28) C(57) 3.441 .
H(28) C(68) 3.393 .
H(28) H(56) 3.041 .
H(28) H(57) 3.518 .
H(28) H(64) 3.485 .
H(28) H(65) 2.617 .
H(29) F(7) 2.856 2_656
H(29) F(9) 3.231 2_656
H(29) H(2) 2.931 1_565
H(29) H(44) 3.570 1_565
H(29) H(56) 3.599 .
H(30) F(7) 3.494 2_656
H(30) H(56) 3.577 .
H(31) C(68) 3.259 .
H(31) C(69) 3.432 .
H(31) H(44) 3.327 1_565
H(31) H(49) 2.780 1_565
H(31) H(64) 3.261 .
H(31) H(65) 2.498 .
H(31) H(68) 2.537 .
H(32) F(11) 2.770 2_556
H(32) H(49) 3.160 1_565
H(32) H(68) 3.449 .
H(33) F(11) 3.562 2_556
H(33) C(46) 3.322 1_565
H(33) H(44) 3.163 1_565
H(33) H(49) 2.389 1_565
H(33) H(50) 3.540 1_565
H(34) H(48) 3.316 2_556
H(34) H(59) 3.134 .
H(34) H(65) 2.882 .
H(34) H(68) 3.378 .
H(35) F(10) 3.569 .
H(35) H(65) 3.099 .
H(36) C(69) 3.014 2_546
H(36) H(48) 3.570 2_556
H(36) H(61) 3.534 2_546
H(36) H(63) 3.557 2_546
H(36) H(67) 2.362 2_546
H(36) H(68) 3.309 2_546
H(36) H(69) 2.951 2_546
H(37) F(16) 3.225 .
H(37) H(57) 3.155 .
H(38) F(10) 3.308 .
H(38) C(58) 3.156 .
H(38) H(57) 2.374 .
H(38) H(58) 3.352 .
H(39) F(10) 2.853 .
H(39) F(12) 3.048 .
H(39) F(16) 3.435 .
H(39) C(58) 3.509 .
H(39) C(59) 3.399 .
H(39) C(72) 3.423 .
H(39) H(57) 2.956 .
H(39) H(58) 2.711 .
H(40) F(10) 3.371 .
H(40) C(69) 3.538 2_546
H(40) H(61) 2.970 2_546
H(40) H(67) 2.779 2_546
H(40) H(68) 3.430 2_546
H(41) F(10) 2.847 .
H(41) F(12) 3.281 .
H(42) F(9) 3.011 2_646
H(42) H(54) 3.537 1_545
H(42) H(55) 3.239 1_545
H(43) F(9) 3.190 2_646
H(44) F(9) 3.404 2_646
H(44) H(29) 3.570 1_545
H(44) H(31) 3.327 1_545
H(44) H(33) 3.163 1_545
H(44) H(64) 2.964 1_545
H(45) C(69) 3.306 1_545
H(45) C(70) 3.288 1_545
H(45) H(64) 2.837 1_545
H(45) H(68) 3.554 1_545
H(45) H(69) 2.438 1_545
H(45) H(70) 2.663 1_545
H(45) H(71) 3.078 1_545
H(46) F(12) 3.212 .
H(46) F(17) 3.445 .
H(46) H(70) 3.329 1_545
H(47) F(16) 3.353 .
H(47) F(17) 2.777 .
H(47) H(64) 3.532 1_545
H(47) H(70) 3.292 1_545
H(47) H(71) 3.190 1_545
H(48) C(69) 3.304 1_545
H(48) H(34) 3.316 2_546
H(48) H(36) 3.570 2_546
H(48) H(59) 3.236 2_546
H(48) H(68) 3.088 1_545
H(48) H(69) 2.683 1_545
H(49) C(33) 2.923 1_545
H(49) H(31) 2.780 1_545
H(49) H(32) 3.160 1_545
H(49) H(33) 2.389 1_545
H(49) H(68) 3.305 1_545
H(49) H(69) 3.460 1_545
H(50) F(11) 3.358 2_546
H(50) C(63) 3.056 2_546
H(50) C(64) 2.895 2_546
H(50) H(33) 3.540 1_545
H(50) H(59) 2.470 2_546
H(50) H(60) 2.934 2_546
H(50) H(61) 2.431 2_546
H(50) H(67) 3.585 2_546
H(51) H(6) 3.591 2_656
H(52) F(13) 2.555 2_657
H(52) F(14) 2.838 2_657
H(52) F(15) 3.003 2_657
H(52) C(84) 3.042 2_657
H(52) C(88) 3.031 1_565
H(52) H(87) 3.265 1_565
H(52) H(88) 2.482 1_565
H(52) H(89) 2.857 1_565
H(53) F(4) 2.902 2_656
H(53) F(13) 3.162 2_657
H(53) F(17) 2.829 1_565
H(53) F(18) 2.784 1_565
H(53) C(96) 3.395 1_565
H(53) H(87) 3.592 1_565
H(54) F(4) 2.779 2_656
H(54) F(6) 3.077 2_656
H(54) O(3) 2.900 2_656
H(54) C(35) 3.536 2_656
H(54) C(36) 3.284 2_656
H(54) H(42) 3.537 1_565
H(55) F(9) 2.506 2_656
H(55) O(3) 3.476 2_656
H(55) O(5) 2.592 2_656
H(55) C(47) 3.444 2_656
H(55) C(48) 3.413 2_656
H(55) H(42) 3.239 1_565
H(56) F(8) 3.223 .
H(56) F(9) 3.281 2_656
H(56) C(2) 3.457 2_656
H(56) C(32) 3.590 .
H(56) H(28) 3.041 .
H(56) H(29) 3.599 .
H(56) H(30) 3.577 .
H(57) F(8) 2.424 .
H(57) C(39) 3.439 .
H(57) C(40) 2.974 .
H(57) H(28) 3.518 .
H(57) H(37) 3.155 .
H(57) H(38) 2.374 .
H(57) H(39) 2.956 .
H(58) C(40) 3.434 .
H(58) H(38) 3.352 .
H(58) H(39) 2.711 .
H(59) C(46) 3.267 2_556
H(59) H(34) 3.134 .
H(59) H(48) 3.236 2_556
H(59) H(50) 2.470 2_556
H(60) O(2) 2.956 2_556
H(60) O(6) 3.336 2_556
H(60) C(13) 3.192 2_556
H(60) C(20) 3.289 2_556
H(60) H(14) 2.317 2_556
H(60) H(21) 3.485 2_556
H(60) H(50) 2.934 2_556
H(61) O(4) 3.382 2_556
H(61) O(6) 2.811 2_556
H(61) C(37) 3.432 2_556
H(61) C(46) 3.320 2_556
H(61) H(36) 3.534 2_556
H(61) H(40) 2.970 2_556
H(61) H(50) 2.431 2_556
H(62) F(3) 2.632 2_556
H(62) O(1) 3.173 2_556
H(62) C(14) 3.194 2_556
H(62) C(20) 3.186 2_556
H(62) C(23) 2.907 2_556
H(62) C(24) 3.272 2_556
H(62) H(14) 2.506 2_556
H(62) H(16) 3.008 2_556
H(63) F(3) 2.988 2_556
H(63) O(1) 3.114 2_556
H(63) O(4) 3.597 2_556
H(63) C(23) 3.439 2_556
H(63) C(29) 3.497 2_556
H(63) H(26) 2.557 2_556
H(63) H(36) 3.557 2_556
H(64) C(45) 3.582 1_565
H(64) H(28) 3.485 .
H(64) H(31) 3.261 .
H(64) H(44) 2.964 1_565
H(64) H(45) 2.837 1_565
H(64) H(47) 3.532 1_565
H(65) C(32) 3.507 .
H(65) C(33) 3.424 .
H(65) C(34) 3.418 .
H(65) H(28) 2.617 .
H(65) H(31) 2.498 .
H(65) H(34) 2.882 .
H(65) H(35) 3.099 .
H(67) C(34) 3.340 2_556
H(67) H(26) 3.583 2_556
H(67) H(36) 2.362 2_556
H(67) H(40) 2.779 2_556
H(67) H(50) 3.585 2_556
H(68) C(33) 3.382 .
H(68) H(31) 2.537 .
H(68) H(32) 3.449 .
H(68) H(34) 3.378 .
H(68) H(36) 3.309 2_556
H(68) H(40) 3.430 2_556
H(68) H(45) 3.554 1_565
H(68) H(48) 3.088 1_565
H(68) H(49) 3.305 1_565
H(69) C(45) 3.400 1_565
H(69) C(46) 3.480 1_565
H(69) H(36) 2.951 2_556
H(69) H(45) 2.438 1_565
H(69) H(48) 2.683 1_565
H(69) H(49) 3.460 1_565
H(70) C(45) 3.262 1_565
H(70) H(26) 3.461 2_556
H(70) H(45) 2.663 1_565
H(70) H(46) 3.329 1_565
H(70) H(47) 3.292 1_565
H(70) H(92) 3.243 1_565
H(71) C(45) 3.557 1_565
H(71) H(45) 3.078 1_565
H(71) H(47) 3.190 1_565
H(72) F(3) 3.303 2_556
H(72) H(87) 3.170 1_565
H(72) H(92) 3.005 1_565
H(72) H(97) 3.047 1_565
H(73) F(4) 3.327 1_556
H(73) H(7) 3.081 1_556
H(74) F(15) 3.300 2_657
H(75) H(4) 3.520 1_566
H(75) H(13) 3.119 1_566
H(76) C(17) 3.362 1_566
H(76) H(10) 3.189 1_566
H(76) H(13) 2.480 1_566
H(76) H(18) 3.044 1_566
H(76) H(88) 3.493 1_565
H(76) H(96) 2.843 1_565
H(77) C(93) 3.463 1_565
H(77) H(88) 2.754 1_565
H(77) H(96) 2.897 1_565
H(77) H(97) 3.119 1_565
H(78) F(1) 2.805 1_556
H(78) F(2) 3.109 1_556
H(78) C(24) 3.566 1_556
H(78) H(19) 2.964 2_556
H(79) F(1) 2.872 1_556
H(79) F(2) 2.848 1_556
H(79) C(10) 3.511 1_556
H(79) C(24) 3.407 1_556
H(79) H(7) 2.838 1_556
H(79) H(8) 3.229 1_556
H(80) H(19) 3.089 2_556
H(81) F(5) 3.585 1_556
H(81) C(17) 3.329 1_566
H(81) C(22) 3.527 1_566
H(81) H(13) 2.395 1_566
H(81) H(17) 3.432 1_566
H(81) H(18) 3.156 1_566
H(81) H(20) 2.772 1_566
H(82) F(2) 2.812 1_556
H(82) F(4) 3.420 1_556
H(82) F(5) 2.804 1_556
H(82) C(36) 3.580 1_556
H(82) H(20) 3.193 1_566
H(82) H(25) 3.555 1_556
H(83) F(2) 3.169 1_556
H(83) H(13) 3.577 1_566
H(83) H(17) 3.112 1_566
H(83) H(18) 3.425 1_566
H(83) H(20) 3.051 1_566
H(83) H(94) 3.517 2_557
H(84) F(1) 3.236 2_556
H(84) F(3) 3.492 2_556
H(84) C(93) 3.405 1_565
H(84) H(9) 2.812 2_556
H(84) H(16) 3.017 2_556
H(84) H(95) 3.415 1_565
H(84) H(96) 3.426 1_565
H(84) H(97) 2.844 1_565
H(85) F(1) 3.414 2_556
H(85) C(21) 3.456 1_566
H(85) H(9) 3.140 2_556
H(85) H(17) 3.415 1_566
H(85) H(18) 2.806 1_566
H(85) H(96) 3.543 1_565
H(85) H(100) 3.502 2_557
H(86) C(15) 3.213 2_556
H(86) C(19) 3.577 2_556
H(86) C(21) 3.482 2_556
H(86) H(9) 2.358 2_556
H(86) H(16) 2.959 2_556
H(86) H(19) 2.718 2_556
H(86) H(100) 3.547 2_557
H(87) C(51) 3.447 1_545
H(87) H(52) 3.265 1_545
H(87) H(53) 3.592 1_545
H(87) H(72) 3.170 1_545
H(88) F(13) 3.484 2_647
H(88) F(15) 3.110 2_647
H(88) C(51) 3.215 1_545
H(88) C(77) 3.542 1_545
H(88) H(52) 2.482 1_545
H(88) H(76) 3.493 1_545
H(88) H(77) 2.754 1_545
H(89) F(13) 2.743 2_647
H(89) F(15) 3.134 2_647
H(89) C(84) 3.521 2_647
H(89) H(52) 2.857 1_545
H(90) C(9) 3.509 1_556
H(90) H(6) 2.956 1_556
H(90) H(7) 3.228 1_556
H(91) C(9) 3.587 1_556
H(91) C(16) 3.027 1_556
H(91) H(6) 3.253 1_556
H(91) H(10) 2.528 1_556
H(91) H(11) 2.674 1_556
H(92) F(3) 2.996 2_546
H(92) C(70) 3.580 1_545
H(92) H(70) 3.243 1_545
H(92) H(72) 3.005 1_545
H(94) F(3) 3.493 2_546
H(94) H(17) 3.242 2_556
H(94) H(25) 3.511 2_546
H(94) H(83) 3.517 2_547
H(95) F(1) 3.304 2_546
H(95) F(3) 2.947 2_546
H(95) C(24) 3.591 2_546
H(95) H(10) 3.468 1_556
H(95) H(84) 3.415 1_545
H(96) C(77) 3.300 1_545
H(96) H(10) 2.759 1_556
H(96) H(76) 2.843 1_545
H(96) H(77) 2.897 1_545
H(96) H(84) 3.426 1_545
H(96) H(85) 3.543 1_545
H(97) F(3) 3.015 2_546
H(97) H(72) 3.047 1_545
H(97) H(77) 3.119 1_545
H(97) H(84) 2.844 1_545
H(98) C(21) 2.734 2_556
H(98) H(15) 3.333 2_556
H(98) H(17) 2.147 2_556
H(98) H(18) 3.274 2_556
H(98) H(19) 2.503 2_556
H(99) F(1) 3.446 1_556
H(99) H(10) 3.453 1_556
H(99) H(11) 3.324 1_556
H(99) H(17) 3.481 2_556
H(99) H(19) 3.168 2_556
H(100) C(16) 3.316 1_556
H(100) H(9) 3.231 1_556
H(100) H(10) 2.680 1_556
H(100) H(11) 3.317 1_556
H(100) H(17) 3.409 2_556
H(100) H(85) 3.502 2_547
H(100) H(86) 3.547 2_547

loop_
_geom_torsion_atom_site_label_1
_geom_torsion_atom_site_label_2
_geom_torsion_atom_site_label_3
_geom_torsion_atom_site_label_4
_geom_torsion
O(1) Eu(1) O(2) C(13) 29.0(2)
O(2) Eu(1) O(1) C(23) -30.0(2)
O(1) Eu(1) O(3) C(35) 55.3(2)
O(3) Eu(1) O(1) C(23) 120.7(2)
O(1) Eu(1) O(4) C(25) -64.7(2)
O(4) Eu(1) O(1) C(23) -162.9(2)
O(1) Eu(1) O(5) C(47) 86.3(3)
O(5) Eu(1) O(1) C(23) 162.5(2)
O(1) Eu(1) O(6) C(37) -130.6(2)
O(6) Eu(1) O(1) C(23) -95.4(2)
O(1) Eu(1) N(1) C(1) 40.5(2)
O(1) Eu(1) N(1) C(2) -125.6(2)
N(1) Eu(1) O(1) C(23) 6.3(3)
O(1) Eu(1) N(2) C(11) 37.1(2)
O(1) Eu(1) N(2) C(12) -139.4(2)
N(2) Eu(1) O(1) C(23) 48.7(2)
O(2) Eu(1) O(3) C(35) 102.2(2)
O(3) Eu(1) O(2) C(13) -20.1(2)
O(2) Eu(1) O(4) C(25) -122.4(2)
O(4) Eu(1) O(2) C(13) 88.6(2)
O(2) Eu(1) O(5) C(47) -77.5(3)
O(5) Eu(1) O(2) C(13) -158.3(2)
O(2) Eu(1) O(6) C(37) 165.9(2)
O(6) Eu(1) O(2) C(13) 149.3(2)
O(2) Eu(1) N(1) C(1) 78.5(2)
O(2) Eu(1) N(1) C(2) -87.6(2)
N(1) Eu(1) O(2) C(13) -121.3(2)
O(2) Eu(1) N(2) C(11) 111.3(2)
O(2) Eu(1) N(2) C(12) -65.2(2)
N(2) Eu(1) O(2) C(13) -55.2(2)
O(3) Eu(1) O(4) C(25) 18.8(2)
O(4) Eu(1) O(3) C(35) -23.6(2)
O(3) Eu(1) O(5) C(47) 128.1(3)
O(5) Eu(1) O(3) C(35) -107.8(2)
O(3) Eu(1) O(6) C(37) -25.3(3)
O(6) Eu(1) O(3) C(35) -60.6(2)
O(3) Eu(1) N(1) C(1) -57.8(2)
O(3) Eu(1) N(1) C(2) 136.0(2)
N(1) Eu(1) O(3) C(35) -175.3(2)
O(3) Eu(1) N(2) C(11) -45.9(2)
O(3) Eu(1) N(2) C(12) 137.6(2)
N(2) Eu(1) O(3) C(35) 138.4(2)
O(4) Eu(1) O(5) C(47) 52.4(3)
O(5) Eu(1) O(4) C(25) 101.0(2)
O(4) Eu(1) O(6) C(37) -62.3(2)
O(6) Eu(1) O(4) C(25) 176.7(2)
O(4) Eu(1) N(1) C(1) -162.27(19)
O(4) Eu(1) N(1) C(2) 31.6(3)
N(1) Eu(1) O(4) C(25) 133.2(2)
O(4) Eu(1) N(2) C(11) -17.4(2)
O(4) Eu(1) N(2) C(12) 166.10(18)
N(2) Eu(1) O(4) C(25) -9.0(2)
O(5) Eu(1) O(6) C(37) 23.4(2)
O(6) Eu(1) O(5) C(47) -24.6(3)
O(5) Eu(1) N(1) C(1) -129.0(2)
O(5) Eu(1) N(1) C(2) 64.8(2)
N(1) Eu(1) O(5) C(47) -112.5(3)
O(5) Eu(1) N(2) C(11) -118.2(2)
O(5) Eu(1) N(2) C(12) 65.3(2)
N(2) Eu(1) O(5) C(47) -166.0(3)
O(6) Eu(1) N(1) C(1) 155.7(2)
O(6) Eu(1) N(1) C(2) -10.5(2)
N(1) Eu(1) O(6) C(37) 98.7(2)
O(6) Eu(1) N(2) C(11) 153.3(2)
O(6) Eu(1) N(2) C(12) -23.2(2)
N(2) Eu(1) O(6) C(37) 123.8(2)
N(1) Eu(1) N(2) C(11) -178.5(2)
N(1) Eu(1) N(2) C(12) 5.02(19)
N(2) Eu(1) N(1) C(1) -7.74(19)
N(2) Eu(1) N(1) C(2) -173.9(2)
O(7) Eu(2) O(8) C(61) -18.6(2)
O(8) Eu(2) O(7) C(71) 17.9(2)
O(7) Eu(2) O(9) C(83) -97.0(3)
O(9) Eu(2) O(7) C(71) -179.9(2)
O(7) Eu(2) O(10) C(73) 141.5(2)
O(10) Eu(2) O(7) C(71) 79.1(2)
O(7) Eu(2) O(11) C(95) -65.8(2)
O(11) Eu(2) O(7) C(71) -134.3(2)
O(7) Eu(2) O(12) C(85) 71.8(2)
O(12) Eu(2) O(7) C(71) 148.9(2)
O(7) Eu(2) N(3) C(49) -35.5(2)
O(7) Eu(2) N(3) C(50) 133.4(2)
N(3) Eu(2) O(7) C(71) -21.0(3)
O(7) Eu(2) N(4) C(59) -34.3(2)
O(7) Eu(2) N(4) C(60) 140.6(2)
N(4) Eu(2) O(7) C(71) -60.3(2)
O(8) Eu(2) O(9) C(83) 59.3(3)
O(9) Eu(2) O(8) C(61) 172.8(2)
O(8) Eu(2) O(10) C(73) -157.0(2)
O(10) Eu(2) O(8) C(61) -141.8(2)
O(8) Eu(2) O(11) C(95) -109.7(2)
O(11) Eu(2) O(8) C(61) 26.5(3)
O(8) Eu(2) O(12) C(85) 132.6(2)
O(12) Eu(2) O(8) C(61) -82.1(2)
O(8) Eu(2) N(3) C(49) -75.6(2)
O(8) Eu(2) N(3) C(50) 93.4(2)
N(3) Eu(2) O(8) C(61) 131.5(2)
O(8) Eu(2) N(4) C(59) -109.0(2)
O(8) Eu(2) N(4) C(60) 65.81(19)
N(4) Eu(2) O(8) C(61) 65.9(2)
O(9) Eu(2) O(10) C(73) -9.8(2)
O(10) Eu(2) O(9) C(83) 14.2(3)
O(9) Eu(2) O(11) C(95) 94.4(2)
O(11) Eu(2) O(9) C(83) -141.8(3)
O(9) Eu(2) O(12) C(85) -93.7(2)
O(12) Eu(2) O(9) C(83) -65.6(3)
O(9) Eu(2) N(3) C(49) 134.4(2)
O(9) Eu(2) N(3) C(50) -56.7(2)
N(3) Eu(2) O(9) C(83) 99.1(3)
O(9) Eu(2) N(4) C(59) 119.7(2)
O(9) Eu(2) N(4) C(60) -65.5(2)
N(4) Eu(2) O(9) C(83) 150.4(3)
O(10) Eu(2) O(11) C(95) 50.0(3)
O(11) Eu(2) O(10) C(73) 36.6(3)
O(10) Eu(2) O(12) C(85) -169.6(2)
O(12) Eu(2) O(10) C(73) 70.3(2)
O(10) Eu(2) N(3) C(49) -150.3(2)
O(10) Eu(2) N(3) C(50) 18.6(2)
N(3) Eu(2) O(10) C(73) -86.1(2)
O(10) Eu(2) N(4) C(59) -151.04(18)
O(10) Eu(2) N(4) C(60) 23.8(2)
N(4) Eu(2) O(10) C(73) -114.0(2)
O(11) Eu(2) O(12) C(85) -8.2(2)
O(12) Eu(2) O(11) C(95) 16.0(2)
O(11) Eu(2) N(3) C(49) 61.0(2)
O(11) Eu(2) N(3) C(50) -130.1(2)
N(3) Eu(2) O(11) C(95) 163.1(2)
O(11) Eu(2) N(4) C(59) 45.6(2)
O(11) Eu(2) N(4) C(60) -139.6(2)
N(4) Eu(2) O(11) C(95) -149.9(2)
O(12) Eu(2) N(3) C(49) 163.14(18)
O(12) Eu(2) N(3) C(50) -27.9(2)
N(3) Eu(2) O(12) C(85) -122.1(2)
O(12) Eu(2) N(4) C(59) 21.7(2)
O(12) Eu(2) N(4) C(60) -163.50(17)
N(4) Eu(2) O(12) C(85) 15.4(3)
N(3) Eu(2) N(4) C(59) 177.6(2)
N(3) Eu(2) N(4) C(60) -7.55(18)
N(4) Eu(2) N(3) C(49) 9.21(19)
N(4) Eu(2) N(3) C(50) 178.1(2)
Eu(1) O(1) C(23) C(14) 21.3(5)
Eu(1) O(1) C(23) C(24) -160.5(2)
Eu(1) O(2) C(13) C(14) -21.6(4)
Eu(1) O(2) C(13) C(18) 156.2(2)
Eu(1) O(3) C(35) C(26) 20.1(4)
Eu(1) O(3) C(35) C(36) -163.54(19)
Eu(1) O(4) C(25) C(26) -11.4(4)
Eu(1) O(4) C(25) C(30) 167.15(18)
Eu(1) O(5) C(47) C(38) 19.1(6)
Eu(1) O(5) C(47) C(48) -161.9(2)
Eu(1) O(6) C(37) C(38) -17.7(4)
Eu(1) O(6) C(37) C(42) 162.43(19)
Eu(2) O(7) C(71) C(62) -11.1(5)
Eu(2) O(7) C(71) C(72) 170.8(2)
Eu(2) O(8) C(61) C(62) 13.8(4)
Eu(2) O(8) C(61) C(66) -168.60(19)
Eu(2) O(9) C(83) C(74) -13.4(6)
Eu(2) O(9) C(83) C(84) 165.6(2)
Eu(2) O(10) C(73) C(74) 4.8(4)
Eu(2) O(10) C(73) C(78) -177.66(19)
Eu(2) O(11) C(95) C(86) -13.8(4)
Eu(2) O(11) C(95) C(96) 168.87(18)
Eu(2) O(12) C(85) C(86) -1.3(4)
Eu(2) O(12) C(85) C(90) 177.61(17)
Eu(1) N(1) C(1) C(5) -169.1(2)
Eu(1) N(1) C(1) C(12) 10.0(3)
Eu(1) N(1) C(2) C(3) 166.1(2)
C(1) N(1) C(2) C(3) -0.4(4)
C(2) N(1) C(1) C(5) -2.5(4)
C(2) N(1) C(1) C(12) 176.6(2)
Eu(1) N(2) C(11) C(10) -175.4(2)
Eu(1) N(2) C(12) C(1) -2.3(3)
Eu(1) N(2) C(12) C(8) 175.4(2)
C(11) N(2) C(12) C(1) -179.0(2)
C(11) N(2) C(12) C(8) -1.2(4)
C(12) N(2) C(11) C(10) 1.2(4)
Eu(2) N(3) C(49) C(53) 170.9(2)
Eu(2) N(3) C(49) C(60) -10.5(3)
Eu(2) N(3) C(50) C(51) -168.4(2)
C(49) N(3) C(50) C(51) 0.8(4)
C(50) N(3) C(49) C(53) 1.5(4)
C(50) N(3) C(49) C(60) -179.9(2)
Eu(2) N(4) C(59) C(58) 175.3(2)
Eu(2) N(4) C(60) C(49) 5.7(3)
Eu(2) N(4) C(60) C(56) -174.7(2)
C(59) N(4) C(60) C(49) -179.3(2)
C(59) N(4) C(60) C(56) 0.3(3)
C(60) N(4) C(59) C(58) 0.3(4)
N(1) C(1) C(5) C(4) 3.3(4)
N(1) C(1) C(5) C(6) -176.9(2)
N(1) C(1) C(12) N(2) -5.0(3)
N(1) C(1) C(12) C(8) 177.2(2)
C(5) C(1) C(12) N(2) 174.1(2)
C(5) C(1) C(12) C(8) -3.7(4)
C(12) C(1) C(5) C(4) -175.7(2)
C(12) C(1) C(5) C(6) 4.0(4)
N(1) C(2) C(3) C(4) 2.4(4)
C(2) C(3) C(4) C(5) -1.5(4)
C(3) C(4) C(5) C(1) -1.2(4)
C(3) C(4) C(5) C(6) 179.1(2)
C(1) C(5) C(6) C(7) -1.7(4)
C(4) C(5) C(6) C(7) 178.0(3)
C(5) C(6) C(7) C(8) -0.9(4)
C(6) C(7) C(8) C(9) -176.0(2)
C(6) C(7) C(8) C(12) 1.2(4)
C(7) C(8) C(9) C(10) 177.1(2)
C(7) C(8) C(12) N(2) -176.6(2)
C(7) C(8) C(12) C(1) 1.1(4)
C(9) C(8) C(12) N(2) 0.8(4)
C(9) C(8) C(12) C(1) 178.5(2)
C(12) C(8) C(9) C(10) -0.2(4)
C(8) C(9) C(10) C(11) 0.1(3)
C(9) C(10) C(11) N(2) -0.6(4)
O(2) C(13) C(14) C(15) 176.2(3)
O(2) C(13) C(14) C(23) -3.8(5)
O(2) C(13) C(18) C(17) -106.3(3)
O(2) C(13) C(18) C(19) 149.9(2)
O(2) C(13) C(18) C(22) 18.7(4)
C(14) C(13) C(18) C(17) 71.9(2)
C(14) C(13) C(18) C(19) -31.9(3)
C(14) C(13) C(18) C(22) -163.0(2)
C(18) C(13) C(14) C(15) -1.8(3)
C(18) C(13) C(14) C(23) 178.1(2)
C(13) C(14) C(15) C(16) -70.5(3)
C(13) C(14) C(15) C(19) 35.0(2)
C(13) C(14) C(23) O(1) 5.2(5)
C(13) C(14) C(23) C(24) -172.9(3)
C(15) C(14) C(23) O(1) -174.9(3)
C(15) C(14) C(23) C(24) 7.0(5)
C(23) C(14) C(15) C(16) 109.6(4)
C(23) C(14) C(15) C(19) -144.9(3)
C(14) C(15) C(16) C(17) 69.4(2)
C(14) C(15) C(19) C(18) -52.3(2)
C(14) C(15) C(19) C(20) 65.9(2)
C(14) C(15) C(19) C(21) -170.2(2)
C(16) C(15) C(19) C(18) 55.8(2)
C(16) C(15) C(19) C(20) 174.0(2)
C(16) C(15) C(19) C(21) -62.1(2)
C(19) C(15) C(16) C(17) -35.9(2)
C(15) C(16) C(17) C(18) 1.0(2)
C(16) C(17) C(18) C(13) -69.5(2)
C(16) C(17) C(18) C(19) 34.0(2)
C(16) C(17) C(18) C(22) 165.4(2)
C(13) C(18) C(19) C(15) 50.4(2)
C(13) C(18) C(19) C(20) -68.0(2)
C(13) C(18) C(19) C(21) 168.5(2)
C(17) C(18) C(19) C(15) -54.5(2)
C(17) C(18) C(19) C(20) -172.8(2)
C(17) C(18) C(19) C(21) 63.7(2)
C(22) C(18) C(19) C(15) 177.9(2)
C(22) C(18) C(19) C(20) 59.5(3)
C(22) C(18) C(19) C(21) -64.0(3)
O(1) C(23) C(24) F(1) 156.2(3)
O(1) C(23) C(24) F(2) 37.1(4)
O(1) C(23) C(24) F(3) -77.9(3)
C(14) C(23) C(24) F(1) -25.5(5)
C(14) C(23) C(24) F(2) -144.5(3)
C(14) C(23) C(24) F(3) 100.5(4)
O(4) C(25) C(26) C(27) 176.7(2)
O(4) C(25) C(26) C(35) -4.5(4)
O(4) C(25) C(30) C(29) -106.9(2)
O(4) C(25) C(30) C(31) 149.2(2)
O(4) C(25) C(30) C(34) 20.1(3)
C(26) C(25) C(30) C(29) 71.9(2)
C(26) C(25) C(30) C(31) -32.0(2)
C(26) C(25) C(30) C(34) -161.1(2)
C(30) C(25) C(26) C(27) -2.0(2)
C(30) C(25) C(26) C(35) 176.8(2)
C(25) C(26) C(27) C(28) -70.9(2)
C(25) C(26) C(27) C(31) 35.8(2)
C(25) C(26) C(35) O(3) 0.5(4)
C(25) C(26) C(35) C(36) -175.6(2)
C(27) C(26) C(35) O(3) 179.0(2)
C(27) C(26) C(35) C(36) 2.9(4)
C(35) C(26) C(27) C(28) 110.5(3)
C(35) C(26) C(27) C(31) -142.9(3)
C(26) C(27) C(28) C(29) 67.8(3)
C(26) C(27) C(31) C(30) -52.8(2)
C(26) C(27) C(31) C(32) 64.4(2)
C(26) C(27) C(31) C(33) -172.1(2)
C(28) C(27) C(31) C(30) 57.0(2)
C(28) C(27) C(31) C(32) 174.2(2)
C(28) C(27) C(31) C(33) -62.3(3)
C(31) C(27) C(28) C(29) -38.4(2)
C(27) C(28) C(29) C(30) 3.4(3)
C(28) C(29) C(30) C(25) -71.4(2)
C(28) C(29) C(30) C(31) 32.1(2)
C(28) C(29) C(30) C(34) 161.3(2)
C(25) C(30) C(31) C(27) 50.8(2)
C(25) C(30) C(31) C(32) -66.6(2)
C(25) C(30) C(31) C(33) 169.1(2)
C(29) C(30) C(31) C(27) -53.5(2)
C(29) C(30) C(31) C(32) -170.9(2)
C(29) C(30) C(31) C(33) 64.8(2)
C(34) C(30) C(31) C(27) 178.7(2)
C(34) C(30) C(31) C(32) 61.3(3)
C(34) C(30) C(31) C(33) -63.0(3)
O(3) C(35) C(36) F(4) 27.8(3)
O(3) C(35) C(36) F(5) 150.6(2)
O(3) C(35) C(36) F(6) -89.9(3)
C(26) C(35) C(36) F(4) -155.6(2)
C(26) C(35) C(36) F(5) -32.8(4)
C(26) C(35) C(36) F(6) 86.8(3)
O(6) C(37) C(38) C(39) 177.7(3)
O(6) C(37) C(38) C(47) -1.8(5)
O(6) C(37) C(42) C(41) -107.5(3)
O(6) C(37) C(42) C(43) 148.8(2)
O(6) C(37) C(42) C(46) 17.6(4)
C(38) C(37) C(42) C(41) 72.5(2)
C(38) C(37) C(42) C(43) -31.1(2)
C(38) C(37) C(42) C(46) -162.4(2)
C(42) C(37) C(38) C(39) -2.4(3)
C(42) C(37) C(38) C(47) 178.2(3)
C(37) C(38) C(39) C(40) -70.7(2)
C(37) C(38) C(39) C(43) 35.6(2)
C(37) C(38) C(47) O(5) 1.5(5)
C(37) C(38) C(47) C(48) -177.4(3)
C(39) C(38) C(47) O(5) -177.7(3)
C(39) C(38) C(47) C(48) 3.4(5)
C(47) C(38) C(39) C(40) 108.6(3)
C(47) C(38) C(39) C(43) -145.1(3)
C(38) C(39) C(40) C(41) 68.3(2)
C(38) C(39) C(43) C(42) -52.3(2)
C(38) C(39) C(43) C(44) 65.3(2)
C(38) C(39) C(43) C(45) -170.9(2)
C(40) C(39) C(43) C(42) 56.3(2)
C(40) C(39) C(43) C(44) 173.9(2)
C(40) C(39) C(43) C(45) -62.3(2)
C(43) C(39) C(40) C(41) -37.2(2)
C(39) C(40) C(41) C(42) 2.6(2)
C(40) C(41) C(42) C(37) -70.9(2)
C(40) C(41) C(42) C(43) 32.2(2)
C(40) C(41) C(42) C(46) 163.7(2)
C(37) C(42) C(43) C(39) 50.1(2)
C(37) C(42) C(43) C(44) -68.1(2)
C(37) C(42) C(43) C(45) 169.5(2)
C(41) C(42) C(43) C(39) -53.4(2)
C(41) C(42) C(43) C(44) -171.6(2)
C(41) C(42) C(43) C(45) 66.0(2)
C(46) C(42) C(43) C(39) 178.3(2)
C(46) C(42) C(43) C(44) 60.1(3)
C(46) C(42) C(43) C(45) -62.3(3)
O(5) C(47) C(48) F(7) -126.2(3)
O(5) C(47) C(48) F(8) 116.2(3)
O(5) C(47) C(48) F(9) -7.6(5)
C(38) C(47) C(48) F(7) 52.8(4)
C(38) C(47) C(48) F(8) -64.7(4)
C(38) C(47) C(48) F(9) 171.5(3)
N(3) C(49) C(53) C(52) -2.5(4)
N(3) C(49) C(53) C(54) 176.8(2)
N(3) C(49) C(60) N(4) 3.2(3)
N(3) C(49) C(60) C(56) -176.4(2)
C(53) C(49) C(60) N(4) -178.1(2)
C(53) C(49) C(60) C(56) 2.2(3)
C(60) C(49) C(53) C(52) 178.9(2)
C(60) C(49) C(53) C(54) -1.8(4)
N(3) C(50) C(51) C(52) -2.1(4)
C(50) C(51) C(52) C(53) 1.0(4)
C(51) C(52) C(53) C(49) 1.1(4)
C(51) C(52) C(53) C(54) -178.1(2)
C(49) C(53) C(54) C(55) -0.0(3)
C(52) C(53) C(54) C(55) 179.1(2)
C(53) C(54) C(55) C(56) 1.6(4)
C(54) C(55) C(56) C(57) 179.5(2)
C(54) C(55) C(56) C(60) -1.1(4)
C(55) C(56) C(57) C(58) -179.7(2)
C(55) C(56) C(60) N(4) 179.6(2)
C(55) C(56) C(60) C(49) -0.8(3)
C(57) C(56) C(60) N(4) -1.0(4)
C(57) C(56) C(60) C(49) 178.6(2)
C(60) C(56) C(57) C(58) 0.9(4)
C(56) C(57) C(58) C(59) -0.3(4)
C(57) C(58) C(59) N(4) -0.4(4)
O(8) C(61) C(62) C(63) 178.0(3)
O(8) C(61) C(62) C(71) 3.7(5)
O(8) C(61) C(66) C(65) -107.1(3)
O(8) C(61) C(66) C(67) 147.7(2)
O(8) C(61) C(66) C(70) 17.9(4)
C(62) C(61) C(66) C(65) 70.9(2)
C(62) C(61) C(66) C(67) -34.3(2)
C(62) C(61) C(66) C(70) -164.1(2)
C(66) C(61) C(62) C(63) 0.1(2)
C(66) C(61) C(62) C(71) -174.3(2)
C(61) C(62) C(63) C(64) -72.0(2)
C(61) C(62) C(63) C(67) 34.4(2)
C(61) C(62) C(71) O(7) -5.5(5)
C(61) C(62) C(71) C(72) 172.5(3)
C(63) C(62) C(71) O(7) -178.0(3)
C(63) C(62) C(71) C(72) 0.0(5)
C(71) C(62) C(63) C(64) 101.4(4)
C(71) C(62) C(63) C(67) -152.1(3)
C(62) C(63) C(64) C(65) 67.1(2)
C(62) C(63) C(67) C(66) -52.9(2)
C(62) C(63) C(67) C(68) 64.9(2)
C(62) C(63) C(67) C(69) -171.3(2)
C(64) C(63) C(67) C(66) 56.3(2)
C(64) C(63) C(67) C(68) 174.1(2)
C(64) C(63) C(67) C(69) -62.1(2)
C(67) C(63) C(64) C(65) -38.2(2)
C(63) C(64) C(65) C(66) 3.8(2)
C(64) C(65) C(66) C(61) -71.9(2)
C(64) C(65) C(66) C(67) 31.5(2)
C(64) C(65) C(66) C(70) 163.6(2)
C(61) C(66) C(67) C(63) 52.4(2)
C(61) C(66) C(67) C(68) -65.7(2)
C(61) C(66) C(67) C(69) 170.0(2)
C(65) C(66) C(67) C(63) -53.1(2)
C(65) C(66) C(67) C(68) -171.2(2)
C(65) C(66) C(67) C(69) 64.5(2)
C(70) C(66) C(67) C(63) 178.1(2)
C(70) C(66) C(67) C(68) 60.0(3)
C(70) C(66) C(67) C(69) -64.3(3)
O(7) C(71) C(72) F(10) -129.2(3)
O(7) C(71) C(72) F(11) 119.1(3)
O(7) C(71) C(72) F(12) -9.8(4)
C(62) C(71) C(72) F(10) 52.6(4)
C(62) C(71) C(72) F(11) -59.1(4)
C(62) C(71) C(72) F(12) 171.9(3)
O(10) C(73) C(74) C(75) -179.5(3)
O(10) C(73) C(74) C(83) 3.3(5)
O(10) C(73) C(78) C(77) -109.8(3)
O(10) C(73) C(78) C(79) 145.9(2)
O(10) C(73) C(78) C(82) 17.6(4)
C(74) C(73) C(78) C(77) 68.1(2)
C(74) C(73) C(78) C(79) -36.1(2)
C(74) C(73) C(78) C(82) -164.4(2)
C(78) C(73) C(74) C(75) 2.7(3)
C(78) C(73) C(74) C(83) -174.5(2)
C(73) C(74) C(75) C(76) -74.0(2)
C(73) C(74) C(75) C(79) 32.7(2)
C(73) C(74) C(83) O(9) 0.7(5)
C(73) C(74) C(83) C(84) -178.2(3)
C(75) C(74) C(83) O(9) -175.5(3)
C(75) C(74) C(83) C(84) 5.6(5)
C(83) C(74) C(75) C(76) 102.7(4)
C(83) C(74) C(75) C(79) -150.6(3)
C(74) C(75) C(76) C(77) 67.5(2)
C(74) C(75) C(79) C(78) -52.6(2)
C(74) C(75) C(79) C(80) 63.9(2)
C(74) C(75) C(79) C(81) -171.6(2)
C(76) C(75) C(79) C(78) 56.6(2)
C(76) C(75) C(79) C(80) 173.2(2)
C(76) C(75) C(79) C(81) -62.3(2)
C(79) C(75) C(76) C(77) -38.6(2)
C(75) C(76) C(77) C(78) 3.9(2)
C(76) C(77) C(78) C(73) -71.1(2)
C(76) C(77) C(78) C(79) 31.2(2)
C(76) C(77) C(78) C(82) 162.0(2)
C(73) C(78) C(79) C(75) 53.0(2)
C(73) C(78) C(79) C(80) -63.3(2)
C(73) C(78) C(79) C(81) 172.2(2)
C(77) C(78) C(79) C(75) -52.9(2)
C(77) C(78) C(79) C(80) -169.3(2)
C(77) C(78) C(79) C(81) 66.3(2)
C(82) C(78) C(79) C(75) 178.3(2)
C(82) C(78) C(79) C(80) 62.0(3)
C(82) C(78) C(79) C(81) -62.4(3)
O(9) C(83) C(84) F(13) 157.6(3)
O(9) C(83) C(84) F(14) -83.6(3)
O(9) C(83) C(84) F(15) 34.2(4)
C(74) C(83) C(84) F(13) -23.3(4)
C(74) C(83) C(84) F(14) 95.5(4)
C(74) C(83) C(84) F(15) -146.7(3)
O(12) C(85) C(86) C(87) -178.6(2)
O(12) C(85) C(86) C(95) 11.0(4)
O(12) C(85) C(90) C(89) -110.7(2)
O(12) C(85) C(90) C(91) 144.7(2)
O(12) C(85) C(90) C(94) 16.2(3)
C(86) C(85) C(90) C(89) 68.4(2)
C(86) C(85) C(90) C(91) -36.2(2)
C(86) C(85) C(90) C(94) -164.7(2)
C(90) C(85) C(86) C(87) 2.3(2)
C(90) C(85) C(86) C(95) -168.1(2)
C(85) C(86) C(87) C(88) -74.0(3)
C(85) C(86) C(87) C(91) 32.6(2)
C(85) C(86) C(95) O(11) -3.5(4)
C(85) C(86) C(95) C(96) 173.6(2)
C(87) C(86) C(95) O(11) -171.1(2)
C(87) C(86) C(95) C(96) 5.9(4)
C(95) C(86) C(87) C(88) 95.3(3)
C(95) C(86) C(87) C(91) -158.0(3)
C(86) C(87) C(88) C(89) 67.1(3)
C(86) C(87) C(91) C(90) -52.5(2)
C(86) C(87) C(91) C(92) 65.4(3)
C(86) C(87) C(91) C(93) -170.1(2)
C(88) C(87) C(91) C(90) 56.2(2)
C(88) C(87) C(91) C(92) 174.0(2)
C(88) C(87) C(91) C(93) -61.5(3)
C(91) C(87) C(88) C(89) -38.8(2)
C(87) C(88) C(89) C(90) 4.7(3)
C(88) C(89) C(90) C(85) -72.5(2)
C(88) C(89) C(90) C(91) 30.6(3)
C(88) C(89) C(90) C(94) 160.3(2)
C(85) C(90) C(91) C(87) 53.1(2)
C(85) C(90) C(91) C(92) -64.6(3)
C(85) C(90) C(91) C(93) 171.0(2)
C(89) C(90) C(91) C(87) -51.9(2)
C(89) C(90) C(91) C(92) -169.6(2)
C(89) C(90) C(91) C(93) 66.0(3)
C(94) C(90) C(91) C(87) -179.9(2)
C(94) C(90) C(91) C(92) 62.4(3)
C(94) C(90) C(91) C(93) -62.0(3)
O(11) C(95) C(96) F(16) -33.1(3)
O(11) C(95) C(96) F(17) -153.2(2)
O(11) C(95) C(96) F(18) 86.1(3)
C(86) C(95) C(96) F(16) 149.5(2)
C(86) C(95) C(96) F(17) 29.3(4)
C(86) C(95) C(96) F(18) -91.3(3)
